data_4126673
loop_
_publ_author_name
'Qin, Lei'
'Zhou, Guojun'
'Yu, You-Zhu'
'Nojiri, Hiroyuki'
'Schr\"oder, Christian'
'Winpenny, Richard E. P.'
'Zheng, Yan-Zhen'

_publ_section_title
;
 Topological Self-Assembly of Highly-Symmetric Lanthanide Clusters: A
 Magnetic Study of Exchange-Coupling &quot;Fingerprints&quot; in Giant
 Gadolinium(III) Cages.
;
_journal_name_full 'Journal of the American Chemical Society'
_journal_paper_doi 10.1021/jacs.7b09996
_journal_year 2017
_chemical_formula_sum 'C44 H120 Gd9 N15 O52'
_chemical_formula_weight 3106.79
_chemical_name_common Gd9
_chemical_name_systematic
; 
 ? 
;
_space_group_crystal_system monoclinic
_space_group_IT_number 14
_space_group_name_Hall '-P 2ybc'
_space_group_name_H-M_alt 'P 1 21/c 1'
_symmetry_space_group_name_Hall '-P 2ybc'
_symmetry_space_group_name_H-M 'P 1 21/c 1'
_atom_sites_solution_hydrogens mixed
_audit_creation_method SHELXL-2014
_cell_angle_alpha 90
_cell_angle_beta 97.152(2)
_cell_angle_gamma 90
_cell_formula_units_Z 4
_cell_length_a 23.578(4)
_cell_length_b 15.289(3)
_cell_length_c 24.926(5)
_cell_measurement_reflns_used 9721
_cell_measurement_temperature 100(2)
_cell_measurement_theta_max 27.35
_cell_measurement_theta_min 2.19
_cell_volume 8916(3)
_computing_cell_refinement 'Bruker SMART'
_computing_data_collection 'Bruker SMART'
_computing_data_reduction 'Bruker SAINT'
_computing_molecular_graphics 'Bruker SHELXTL'
_computing_publication_material 'Bruker SHELXTL'
_computing_structure_refinement 'SHELXL-2014 (Sheldrick, 2014)'
_computing_structure_solution 'Bruker SHELXTL'
_diffrn_ambient_temperature 100(2)
_diffrn_measured_fraction_theta_full 0.999
_diffrn_measured_fraction_theta_max 0.999
_diffrn_measurement_device_type 'CCD area detector'
_diffrn_measurement_method 'phi and omega scans'
_diffrn_radiation_type MoK\a
_diffrn_radiation_wavelength 0.71073
_diffrn_reflns_av_R_equivalents 0.0947
_diffrn_reflns_av_unetI/netI 0.0525
_diffrn_reflns_Laue_measured_fraction_full 0.999
_diffrn_reflns_Laue_measured_fraction_max 0.999
_diffrn_reflns_limit_h_max 29
_diffrn_reflns_limit_h_min -29
_diffrn_reflns_limit_k_max 18
_diffrn_reflns_limit_k_min -18
_diffrn_reflns_limit_l_max 30
_diffrn_reflns_limit_l_min -30
_diffrn_reflns_number 131297
_diffrn_reflns_point_group_measured_fraction_full 0.999
_diffrn_reflns_point_group_measured_fraction_max 0.999
_diffrn_reflns_theta_full 25.242
_diffrn_reflns_theta_max 26.000
_diffrn_reflns_theta_min 1.566
_exptl_absorpt_coefficient_mu 6.697
_exptl_absorpt_correction_T_max 0.547
_exptl_absorpt_correction_T_min 0.204
_exptl_absorpt_correction_type multi-scan
_exptl_crystal_colour Colorless
_exptl_crystal_density_diffrn 2.315
_exptl_crystal_description Plate
_exptl_crystal_F_000 5924
_exptl_crystal_size_max 0.25
_exptl_crystal_size_mid 0.23
_exptl_crystal_size_min 0.09
_refine_diff_density_max 3.384
_refine_diff_density_min -2.275
_refine_diff_density_rms 0.341
_refine_ls_extinction_method none
_refine_ls_goodness_of_fit_ref 1.162
_refine_ls_hydrogen_treatment mixed
_refine_ls_matrix_type full
_refine_ls_number_parameters 1095
_refine_ls_number_reflns 17519
_refine_ls_number_restraints 1543
_refine_ls_restrained_S_all 1.126
_refine_ls_R_factor_all 0.0961
_refine_ls_R_factor_gt 0.0685
_refine_ls_shift/su_max 0.001
_refine_ls_shift/su_mean 0.000
_refine_ls_structure_factor_coef Fsqd
_refine_ls_weighting_details 'w=1/[\s^2^(Fo^2^)+590.2377P] where P=(Fo^2^+2Fc^2^)/3'
_refine_ls_weighting_scheme calc
_refine_ls_wR_factor_gt 0.1335
_refine_ls_wR_factor_ref 0.1520
_reflns_Friedel_coverage 0.000
_reflns_number_gt 13681
_reflns_number_total 17519
_reflns_threshold_expression 'I > 2\s(I)'
_cod_data_source_file ja7b09996_si_002.cif
_cod_data_source_block Gd9
_cod_depositor_comments
;
The following automatic conversions were performed:

'_exptl_absorpt_correction_type' value 'Multi-scan' changed to
'multi-scan' according to
/home/data/users/saulius/crontab/automatic-downloads/rss-feeds/ACS/lib/dictionaries/cif_core.dic
dictionary named 'cif_core.dic' version 2.4.2 from 2011-04-26.

Automatic conversion script
Id: cif_fix_values 4973 2017-02-22 13:04:09Z antanas 
;
_cod_database_code 4126673
_shelx_space_group_comment
; 
The symmetry employed for this shelxl refinement is uniquely defined 
by the following loop, which should always be used as a source of 
symmetry information in preference to the above space-group names. 
They are only intended as comments. 
;
_shelxl_version_number 2014-3

loop_
_space_group_symop_operation_xyz
'x, y, z'
'-x, y+1/2, -z+1/2'
'-x, -y, -z'
'x, -y-1/2, z-1/2'

loop_
_atom_site_label
_atom_site_type_symbol
_atom_site_fract_x
_atom_site_fract_y
_atom_site_fract_z
_atom_site_U_iso_or_equiv
_atom_site_adp_type
_atom_site_occupancy
_atom_site_site_symmetry_order
_atom_site_calc_flag
_atom_site_refinement_flags_posn
_atom_site_refinement_flags_adp
Gd1 Gd 0.19659(3) 0.45824(5) 0.02819(3) 0.01412(15) Uani 1 1 d D U
Gd2 Gd 0.13956(3) 0.33960(5) 0.13476(3) 0.01590(16) Uani 1 1 d D U
Gd3 Gd 0.28047(3) 0.27766(5) 0.20324(3) 0.01696(16) Uani 1 1 d D .
Gd4 Gd 0.33378(3) 0.37608(5) 0.08392(3) 0.01544(16) Uani 1 1 d D .
Gd5 Gd 0.25041(3) 0.51859(4) 0.17343(3) 0.01187(15) Uani 1 1 d . .
Gd6 Gd 0.16523(3) 0.72203(5) 0.19863(3) 0.01420(15) Uani 1 1 d D .
Gd7 Gd 0.21964(3) 0.58354(5) 0.31412(3) 0.01512(16) Uani 1 1 d D .
Gd8 Gd 0.35982(3) 0.63271(5) 0.27366(3) 0.01521(16) Uani 1 1 d D U
Gd9 Gd 0.30324(3) 0.75069(5) 0.15103(3) 0.01693(16) Uani 1 1 d D U
C1 C 0.1741(8) 0.6707(13) -0.0132(8) 0.035(3) Uani 1 1 d . U
H1B H 0.1906 0.7138 -0.0352 0.042 Uiso 1 1 calc R U
H1C H 0.1574 0.7010 0.0153 0.042 Uiso 1 1 calc R U
C2 C 0.1271(9) 0.6152(13) -0.0489(8) 0.039(3) Uani 1 1 d . U
H2B H 0.0954 0.6527 -0.0626 0.047 Uiso 1 1 calc R U
H2C H 0.1431 0.5903 -0.0794 0.047 Uiso 1 1 calc R U
C3 C 0.0652(8) 0.5672(14) 0.0156(8) 0.040(4) Uani 1 1 d . U
H3A H 0.0790 0.6114 0.0413 0.060 Uiso 1 1 calc R U
H3B H 0.0560 0.5153 0.0345 0.060 Uiso 1 1 calc R U
H3C H 0.0316 0.5880 -0.0064 0.060 Uiso 1 1 calc R U
C4 C 0.0760(9) 0.4819(14) -0.0568(8) 0.040(3) Uani 1 1 d . U
H4A H 0.0612 0.4355 -0.0359 0.048 Uiso 1 1 calc R U
H4B H 0.0435 0.5112 -0.0767 0.048 Uiso 1 1 calc R U
C5 C 0.1082(8) 0.4441(14) -0.0937(8) 0.036(3) Uani 1 1 d . U
H5A H 0.1107 0.4839 -0.1236 0.044 Uiso 1 1 calc R U
H5B H 0.0900 0.3907 -0.1080 0.044 Uiso 1 1 calc R U
C6 C 0.1140(8) 0.2794(12) 0.0064(8) 0.033(2) Uani 1 1 d . U
H6A H 0.1482 0.2473 0.0008 0.040 Uiso 1 1 calc R U
H6B H 0.0962 0.3000 -0.0285 0.040 Uiso 1 1 calc R U
C7 C 0.0730(9) 0.2193(13) 0.0310(8) 0.037(3) Uani 1 1 d . U
H7A H 0.0364 0.2484 0.0306 0.044 Uiso 1 1 calc R U
H7B H 0.0671 0.1669 0.0091 0.044 Uiso 1 1 calc R U
C8 C 0.0462(8) 0.1559(13) 0.1118(8) 0.038(4) Uani 1 1 d . U
H8A H 0.0148 0.1964 0.1089 0.057 Uiso 1 1 calc R U
H8B H 0.0584 0.1438 0.1492 0.057 Uiso 1 1 calc R U
H8C H 0.0342 0.1026 0.0934 0.057 Uiso 1 1 calc R U
C9 C 0.1420(9) 0.1295(13) 0.0904(8) 0.039(3) Uani 1 1 d . U
H9A H 0.1259 0.0713 0.0851 0.047 Uiso 1 1 calc R U
H9B H 0.1651 0.1405 0.0615 0.047 Uiso 1 1 calc R U
C10 C 0.1794(8) 0.1323(12) 0.1430(8) 0.033(3) Uani 1 1 d . U
H10A H 0.1582 0.1125 0.1717 0.039 Uiso 1 1 calc R U
H10B H 0.2119 0.0936 0.1418 0.039 Uiso 1 1 calc R U
C11 C 0.3607(8) 0.0952(11) 0.2411(7) 0.030(3) Uani 1 1 d . U
H11A H 0.3824 0.0949 0.2105 0.036 Uiso 1 1 calc R U
H11B H 0.3613 0.0365 0.2559 0.036 Uiso 1 1 calc R U
C12 C 0.3884(8) 0.1588(11) 0.2842(7) 0.028(3) Uani 1 1 d . U
H12B H 0.3698 0.1536 0.3167 0.033 Uiso 1 1 calc R U
H12C H 0.4285 0.1443 0.2934 0.033 Uiso 1 1 calc R U
C13 C 0.4307(7) 0.2680(12) 0.2338(7) 0.029(3) Uani 1 1 d . U
H13B H 0.4284 0.3278 0.2220 0.043 Uiso 1 1 calc R U
H13C H 0.4290 0.2301 0.2030 0.043 Uiso 1 1 calc R U
H13D H 0.4660 0.2588 0.2568 0.043 Uiso 1 1 calc R U
C14 C 0.3877(8) 0.3097(11) 0.3112(7) 0.027(3) Uani 1 1 d . U
H14A H 0.3978 0.3678 0.2999 0.032 Uiso 1 1 calc R U
H14B H 0.4177 0.2896 0.3386 0.032 Uiso 1 1 calc R U
C15 C 0.3313(8) 0.3135(11) 0.3349(7) 0.028(3) Uani 1 1 d . U
H15A H 0.3232 0.2573 0.3503 0.034 Uiso 1 1 calc R U
H15B H 0.3333 0.3572 0.3633 0.034 Uiso 1 1 calc R U
C16 C 0.3286(9) 0.1637(12) 0.1035(8) 0.036(3) Uani 1 1 d . U
H16A H 0.2896 0.1524 0.0879 0.044 Uiso 1 1 calc R U
H16B H 0.3401 0.1172 0.1291 0.044 Uiso 1 1 calc R U
C17 C 0.3665(9) 0.1626(12) 0.0597(8) 0.038(3) Uani 1 1 d . U
H17A H 0.4062 0.1635 0.0757 0.046 Uiso 1 1 calc R U
H17B H 0.3601 0.1091 0.0389 0.046 Uiso 1 1 calc R U
C18 C 0.4041(9) 0.2489(14) -0.0089(9) 0.044(4) Uani 1 1 d . U
H18A H 0.4098 0.1948 -0.0271 0.066 Uiso 1 1 calc R U
H18B H 0.4380 0.2632 0.0149 0.066 Uiso 1 1 calc R U
H18C H 0.3961 0.2946 -0.0352 0.066 Uiso 1 1 calc R U
C19 C 0.3027(9) 0.2251(12) -0.0146(8) 0.037(3) Uani 1 1 d . U
H19A H 0.2755 0.1928 0.0039 0.044 Uiso 1 1 calc R U
H19B H 0.3120 0.1895 -0.0445 0.044 Uiso 1 1 calc R U
C20 C 0.2754(9) 0.3077(11) -0.0365(7) 0.032(3) Uani 1 1 d . U
H20A H 0.2995 0.3347 -0.0607 0.038 Uiso 1 1 calc R U
H20B H 0.2390 0.2940 -0.0574 0.038 Uiso 1 1 calc R U
C21 C 0.4224(9) 0.4820(14) -0.0129(9) 0.045(5) Uani 1 1 d . U
H21A H 0.4249 0.5443 -0.0085 0.068 Uiso 1 1 calc R U
H21B H 0.4231 0.4674 -0.0503 0.068 Uiso 1 1 calc R U
H21C H 0.4542 0.4548 0.0086 0.068 Uiso 1 1 calc R U
C22 C 0.2203(8) 0.9194(11) 0.1925(8) 0.031(3) Uani 1 1 d . U
H22A H 0.1963 0.9388 0.1603 0.037 Uiso 1 1 calc R U
H22B H 0.2553 0.9536 0.1961 0.037 Uiso 1 1 calc R U
C23 C 0.1896(8) 0.9324(12) 0.2419(8) 0.033(3) Uani 1 1 d . U
H23A H 0.2156 0.9200 0.2742 0.040 Uiso 1 1 calc R U
H23B H 0.1777 0.9930 0.2436 0.040 Uiso 1 1 calc R U
C24 C 0.0898(8) 0.9214(12) 0.2128(8) 0.035(3) Uani 1 1 d . U
H24A H 0.0830 0.9742 0.2318 0.053 Uiso 1 1 calc R U
H24B H 0.0572 0.8836 0.2121 0.053 Uiso 1 1 calc R U
H24C H 0.0960 0.9353 0.1765 0.053 Uiso 1 1 calc R U
C25 C 0.1283(9) 0.8541(12) 0.2962(7) 0.034(3) Uani 1 1 d . U
H25A H 0.1303 0.9069 0.3179 0.041 Uiso 1 1 calc R U
H25B H 0.0897 0.8315 0.2942 0.041 Uiso 1 1 calc R U
C26 C 0.1681(8) 0.7892(12) 0.3230(7) 0.033(3) Uani 1 1 d . U
H26A H 0.2062 0.8140 0.3285 0.039 Uiso 1 1 calc R U
H26B H 0.1569 0.7753 0.3582 0.039 Uiso 1 1 calc R U
C27 C 0.0726(9) 0.8230(14) 0.0815(9) 0.046(5) Uani 1 1 d . U
H27A H 0.0664 0.7806 0.0529 0.069 Uiso 1 1 calc R U
H27B H 0.0731 0.8806 0.0662 0.069 Uiso 1 1 calc R U
H27C H 0.0423 0.8191 0.1038 0.069 Uiso 1 1 calc R U
C28 C 0.1375(7) 0.6295(12) 0.4160(7) 0.030(3) Uani 1 1 d . U
H28A H 0.1136 0.6741 0.3971 0.036 Uiso 1 1 calc R U
H28B H 0.1371 0.6374 0.4546 0.036 Uiso 1 1 calc R U
C29 C 0.1158(8) 0.5403(12) 0.3991(7) 0.029(3) Uani 1 1 d . U
H29A H 0.1400 0.4966 0.4188 0.035 Uiso 1 1 calc R U
H29B H 0.0775 0.5333 0.4089 0.035 Uiso 1 1 calc R U
C30 C 0.0671(7) 0.5690(12) 0.3104(7) 0.030(3) Uani 1 1 d . U
H30A H 0.0678 0.5590 0.2725 0.045 Uiso 1 1 calc R U
H30B H 0.0698 0.6307 0.3176 0.045 Uiso 1 1 calc R U
H30C H 0.0320 0.5469 0.3210 0.045 Uiso 1 1 calc R U
C31 C 0.1111(7) 0.4306(12) 0.3297(7) 0.030(3) Uani 1 1 d . U
H31B H 0.0985 0.4216 0.2915 0.036 Uiso 1 1 calc R U
H31C H 0.0826 0.4051 0.3499 0.036 Uiso 1 1 calc R U
C32 C 0.1682(7) 0.3835(12) 0.3448(7) 0.028(3) Uani 1 1 d . U
H32B H 0.1800 0.3877 0.3834 0.034 Uiso 1 1 calc R U
H32C H 0.1647 0.3222 0.3350 0.034 Uiso 1 1 calc R U
C33 C 0.4511(9) 0.5042(13) 0.3783(8) 0.042(4) Uani 1 1 d . U
H33A H 0.4798 0.5126 0.3546 0.064 Uiso 1 1 calc R U
H33B H 0.4458 0.4427 0.3837 0.064 Uiso 1 1 calc R U
H33C H 0.4631 0.5316 0.4125 0.064 Uiso 1 1 calc R U
C34 C 0.3191(8) 0.7140(12) 0.3848(7) 0.030(3) Uani 1 1 d . U
H34A H 0.3406 0.6791 0.4128 0.036 Uiso 1 1 calc R U
H34B H 0.2860 0.7378 0.3993 0.036 Uiso 1 1 calc R U
C35 C 0.3565(8) 0.7889(12) 0.3689(7) 0.031(3) Uani 1 1 d . U
H35A H 0.3332 0.8299 0.3461 0.037 Uiso 1 1 calc R U
H35B H 0.3728 0.8199 0.4012 0.037 Uiso 1 1 calc R U
C36 C 0.4509(8) 0.7303(13) 0.3812(8) 0.037(4) Uani 1 1 d . U
H36A H 0.4651 0.7802 0.4021 0.055 Uiso 1 1 calc R U
H36B H 0.4808 0.7065 0.3627 0.055 Uiso 1 1 calc R U
H36C H 0.4383 0.6867 0.4048 0.055 Uiso 1 1 calc R U
C37 C 0.4221(8) 0.8277(12) 0.3066(7) 0.032(3) Uani 1 1 d . U
H37A H 0.4269 0.8812 0.3275 0.038 Uiso 1 1 calc R U
H37B H 0.4591 0.8114 0.2965 0.038 Uiso 1 1 calc R U
C38 C 0.3831(8) 0.8439(12) 0.2579(8) 0.035(3) Uani 1 1 d . U
H38A H 0.3486 0.8710 0.2676 0.042 Uiso 1 1 calc R U
H38B H 0.4007 0.8845 0.2350 0.042 Uiso 1 1 calc R U
C39 C 0.3908(10) 0.9233(16) 0.1215(10) 0.050(3) Uani 1 1 d . U
H39A H 0.3886 0.9796 0.1034 0.060 Uiso 1 1 calc R U
H39B H 0.4205 0.9265 0.1521 0.060 Uiso 1 1 calc R U
C40 C 0.4046(12) 0.8588(17) 0.0859(11) 0.062(3) Uani 1 1 d . U
H40A H 0.4433 0.8694 0.0780 0.075 Uiso 1 1 calc R U
H40B H 0.3794 0.8655 0.0523 0.075 Uiso 1 1 calc R U
C41 C 0.4477(10) 0.7212(19) 0.1305(11) 0.065(4) Uani 1 1 d . U
H41B H 0.4775 0.7182 0.1075 0.098 Uiso 1 1 calc R U
H41C H 0.4361 0.6631 0.1387 0.098 Uiso 1 1 calc R U
H41D H 0.4618 0.7510 0.1634 0.098 Uiso 1 1 calc R U
C42 C 0.3939(11) 0.7121(18) 0.0525(10) 0.061(3) Uani 1 1 d . U
H42B H 0.4184 0.7368 0.0279 0.073 Uiso 1 1 calc R U
H42C H 0.4082 0.6538 0.0618 0.073 Uiso 1 1 calc R U
C43 C 0.3405(10) 0.7038(17) 0.0252(10) 0.056(4) Uani 1 1 d . U
H43A H 0.3405 0.6579 -0.0017 0.067 Uiso 1 1 calc R U
H43B H 0.3296 0.7581 0.0065 0.067 Uiso 1 1 calc R U
C44 C 0.0566(7) 0.2455(12) 0.2422(7) 0.030(4) Uani 1 1 d . U
H44A H 0.0622 0.2774 0.2756 0.045 Uiso 1 1 calc R U
H44B H 0.0525 0.1844 0.2496 0.045 Uiso 1 1 calc R U
H44C H 0.0228 0.2663 0.2206 0.045 Uiso 1 1 calc R U
N1 N 0.1075(6) 0.5478(11) -0.0172(6) 0.034(4) Uani 1 1 d . .
N2 N 0.0944(6) 0.1947(9) 0.0866(6) 0.026(3) Uani 1 1 d . .
N3 N 0.0352(5) 0.4241(10) 0.1652(6) 0.025(3) Uani 1 1 d . .
N4 N 0.2123(8) 0.1511(13) 0.3089(7) 0.046(4) Uani 1 1 d . .
N5 N 0.3830(6) 0.2489(9) 0.2638(5) 0.023(3) Uani 1 1 d . .
N6 N 0.3550(7) 0.2396(10) 0.0230(6) 0.030(3) Uani 1 1 d . .
N7 N 0.4484(5) 0.4502(10) 0.1129(6) 0.027(3) Uani 1 1 d . .
N8 N 0.1147(6) 0.5248(8) 0.3406(5) 0.020(3) Uani 1 1 d . .
N9 N 0.3069(7) 0.5285(12) 0.4437(7) 0.043(4) Uani 1 1 d . .
N10 N 0.4018(6) 0.7575(9) 0.3406(5) 0.022(3) Uani 1 1 d . .
N11 N 0.4661(6) 0.5398(9) 0.2545(6) 0.024(3) Uani 1 1 d . .
N12 N 0.4010(6) 0.7670(10) 0.1040(6) 0.031(3) Uani 1 1 d . U
N13 N 0.2199(8) 0.9223(13) 0.0613(7) 0.045(4) Uani 1 1 d . .
N14 N 0.1405(6) 0.8769(9) 0.2405(5) 0.025(3) Uani 1 1 d . .
N15 N 0.0470(6) 0.6704(10) 0.1614(6) 0.027(3) Uani 1 1 d . .
O1 O 0.2178(5) 0.6100(7) 0.0101(5) 0.0255(19) Uani 1 1 d . U
O2 O 0.1647(5) 0.4250(8) -0.0672(4) 0.025(2) Uani 1 1 d . U
H2A H 0.1820 0.3954 -0.0873 0.037 Uiso 1 1 d R U
O3 O 0.1286(5) 0.3504(7) 0.0399(4) 0.0216(16) Uani 1 1 d . U
O4 O 0.1987(5) 0.2189(7) 0.1535(4) 0.0216(17) Uani 1 1 d . U
O5 O 0.0335(5) 0.3724(8) 0.1256(5) 0.026(2) Uani 1 1 d . U
O6 O -0.0077(5) 0.4555(9) 0.1800(5) 0.038(3) Uani 1 1 d . U
O7 O 0.0848(5) 0.4416(7) 0.1892(4) 0.0222(17) Uani 1 1 d . U
O8 O 0.1056(5) 0.2584(8) 0.2132(5) 0.0275(19) Uani 1 1 d . U
H8D H 0.1356 0.2245 0.2297 0.041 Uiso 1 1 d R U
O9 O 0.2053(5) 0.1931(8) 0.2642(5) 0.0300(18) Uani 1 1 d . U
O10 O 0.1755(6) 0.1615(10) 0.3398(6) 0.044(3) Uani 1 1 d . U
O11 O 0.2540(6) 0.1022(10) 0.3204(6) 0.047(3) Uani 1 1 d . U
O12 O 0.3034(5) 0.1205(7) 0.2236(5) 0.0254(19) Uani 1 1 d . U
H12A H 0.2958 0.1254 0.2559 0.031 Uiso 1 1 d R U
O13 O 0.2877(5) 0.3354(7) 0.2927(4) 0.0226(17) Uani 1 1 d . U
O14 O 0.3307(5) 0.2438(7) 0.1313(4) 0.0223(18) Uani 1 1 d . U
O15 O 0.2664(5) 0.3672(8) 0.0040(4) 0.0241(19) Uani 1 1 d . U
O16 O 0.4048(5) 0.4945(7) 0.1168(5) 0.0234(18) Uani 1 1 d . U
O17 O 0.4965(5) 0.4837(9) 0.1177(6) 0.040(3) Uani 1 1 d . U
O18 O 0.4406(5) 0.3698(8) 0.1016(5) 0.029(2) Uani 1 1 d . U
O19 O 0.3699(5) 0.4513(8) 0.0043(5) 0.026(2) Uani 1 1 d . U
H19C H 0.3396 0.4624 -0.0224 0.040 Uiso 1 1 d R U
O20 O 0.2353(5) 0.3561(7) 0.1048(4) 0.0195(16) Uani 1 1 d D U
H20C H 0.232(3) 0.298(2) 0.090(3) 0.029 Uiso 1 1 d D U
O21 O 0.1635(4) 0.4880(7) 0.1113(4) 0.0179(15) Uani 1 1 d . U
H21D H 0.1327 0.5312 0.1105 0.027 Uiso 1 1 d R U
O22 O 0.2094(4) 0.3855(7) 0.2054(4) 0.0194(15) Uani 1 1 d . U
H22C H 0.1949 0.3916 0.2404 0.029 Uiso 1 1 d R U
O23 O 0.3257(4) 0.4050(7) 0.1788(4) 0.0180(15) Uani 1 1 d . U
H23C H 0.3615 0.4197 0.2013 0.027 Uiso 1 1 d R U
O24 O 0.2797(5) 0.5043(7) 0.0844(4) 0.0209(15) Uani 1 1 d . U
H24D H 0.2982 0.5563 0.0716 0.031 Uiso 1 1 d R U
O25 O 0.2334(5) 0.8294(7) 0.1878(5) 0.0252(17) Uani 1 1 d . U
O26 O 0.1689(4) 0.7131(7) 0.2930(4) 0.0169(17) Uani 1 1 d . U
O27 O 0.1278(5) 0.8055(8) 0.1144(5) 0.0275(19) Uani 1 1 d . U
H27D H 0.1574 0.8334 0.1000 0.041 Uiso 1 1 d R U
O28 O 0.0595(5) 0.7208(8) 0.2007(5) 0.0256(19) Uani 1 1 d . U
O29 O -0.0025(6) 0.6577(10) 0.1419(6) 0.051(3) Uani 1 1 d . U
O30 O 0.0887(5) 0.6341(7) 0.1423(5) 0.0243(18) Uani 1 1 d . U
O31 O 0.1950(5) 0.6363(8) 0.4028(5) 0.027(2) Uani 1 1 d . U
H31A H 0.2172 0.6154 0.4274 0.041 Uiso 1 1 d R U
O32 O 0.2089(5) 0.4256(7) 0.3156(4) 0.0206(17) Uani 1 1 d . U
H32A H 0.2415 0.4049 0.3278 0.025 Uiso 1 1 d R U
O33 O 0.2806(6) 0.5760(10) 0.4721(6) 0.045(3) Uani 1 1 d . U
O34 O 0.3571(7) 0.5056(11) 0.4567(7) 0.062(4) Uani 1 1 d . U
O35 O 0.2831(6) 0.5020(9) 0.3978(5) 0.0371(19) Uani 1 1 d . U
O36 O 0.3012(5) 0.6617(8) 0.3412(5) 0.0257(17) Uani 1 1 d . U
O37 O 0.3980(5) 0.5425(8) 0.3544(5) 0.032(2) Uani 1 1 d . U
H37C H 0.3690 0.5303 0.3754 0.047 Uiso 1 1 d R U
O38 O 0.4650(5) 0.6192(8) 0.2690(5) 0.030(2) Uani 1 1 d . U
O39 O 0.5104(5) 0.5005(8) 0.2507(6) 0.037(3) Uani 1 1 d . U
O40 O 0.4175(5) 0.5030(7) 0.2450(5) 0.0238(18) Uani 1 1 d . U
O41 O 0.3373(5) 0.9034(7) 0.1398(5) 0.031(2) Uani 1 1 d . U
H41A H 0.3112 0.9274 0.1205 0.046 Uiso 1 1 d R U
O42 O 0.3015(5) 0.6840(7) 0.0601(4) 0.0247(19) Uani 1 1 d . U
H42A H 0.2692 0.6977 0.0432 0.030 Uiso 1 1 d R U
O43 O 0.2566(6) 0.9820(9) 0.0759(6) 0.042(3) Uani 1 1 d . U
O44 O 0.1751(7) 0.9397(12) 0.0348(7) 0.061(4) Uani 1 1 d . U
O45 O 0.2326(6) 0.8423(9) 0.0731(5) 0.036(2) Uani 1 1 d . U
O46 O 0.1756(5) 0.5700(7) 0.2249(4) 0.0198(15) Uani 1 1 d . U
H46A H 0.1402 0.5357 0.2204 0.030 Uiso 1 1 d R U
O47 O 0.2914(5) 0.5200(7) 0.2667(4) 0.0215(15) Uani 1 1 d . U
H47A H 0.3058 0.4633 0.2807 0.032 Uiso 1 1 d R U
O48 O 0.3369(4) 0.6105(7) 0.1785(4) 0.0194(15) Uani 1 1 d . U
H48A H 0.3679 0.5876 0.1598 0.029 Uiso 1 1 d R U
O49 O 0.2207(5) 0.6594(7) 0.1347(4) 0.0197(15) Uani 1 1 d . U
H49A H 0.2022 0.6580 0.0973 0.030 Uiso 1 1 d R U
O50 O 0.2635(5) 0.6814(7) 0.2370(4) 0.0206(16) Uani 1 1 d D U
H50C H 0.267(3) 0.733(3) 0.259(3) 2(3) Uiso 1 1 d D .
O51 O 0.3682(5) 0.7660(7) 0.2284(5) 0.0236(18) Uani 1 1 d . U
O1W O 0.2852(12) 0.537(2) 0.9248(12) 0.131(10) Uiso 1 1 d . .

loop_
_atom_site_aniso_label
_atom_site_aniso_U_11
_atom_site_aniso_U_22
_atom_site_aniso_U_33
_atom_site_aniso_U_23
_atom_site_aniso_U_13
_atom_site_aniso_U_12
Gd1 0.0158(4) 0.0126(3) 0.0140(3) -0.0009(3) 0.0024(3) -0.0001(3)
Gd2 0.0164(4) 0.0131(3) 0.0188(4) -0.0001(3) 0.0047(3) -0.0038(3)
Gd3 0.0195(4) 0.0101(3) 0.0219(4) 0.0019(3) 0.0050(3) 0.0016(3)
Gd4 0.0163(4) 0.0125(3) 0.0186(4) 0.0015(3) 0.0061(3) 0.0034(3)
Gd5 0.0114(3) 0.0105(3) 0.0141(3) 0.0018(3) 0.0033(3) 0.0006(3)
Gd6 0.0144(3) 0.0115(3) 0.0167(4) -0.0007(3) 0.0021(3) 0.0025(3)
Gd7 0.0152(4) 0.0147(4) 0.0160(4) -0.0011(3) 0.0043(3) 0.0003(3)
Gd8 0.0132(3) 0.0141(3) 0.0183(4) -0.0005(3) 0.0018(3) -0.0010(3)
Gd9 0.0165(4) 0.0123(3) 0.0226(4) 0.0034(3) 0.0047(3) -0.0016(3)
C1 0.037(7) 0.034(7) 0.032(6) 0.000(6) -0.001(6) 0.003(6)
C2 0.038(6) 0.040(6) 0.040(6) 0.001(6) 0.004(5) 0.005(6)
C3 0.039(8) 0.051(8) 0.032(7) 0.013(7) 0.012(7) 0.017(7)
C4 0.039(6) 0.040(6) 0.039(6) -0.002(5) 0.000(5) -0.001(5)
C5 0.033(6) 0.040(6) 0.036(6) 0.002(5) 0.001(5) -0.004(5)
C6 0.035(5) 0.031(4) 0.034(4) -0.006(4) 0.002(4) -0.008(4)
C7 0.041(6) 0.029(6) 0.040(6) -0.004(5) 0.002(5) -0.007(5)
C8 0.037(7) 0.034(7) 0.043(7) -0.006(7) 0.009(6) -0.013(6)
C9 0.043(6) 0.029(6) 0.045(6) -0.005(5) 0.003(5) -0.004(5)
C10 0.039(6) 0.022(5) 0.038(6) 0.000(5) 0.005(5) -0.006(5)
C11 0.038(6) 0.019(5) 0.034(6) 0.006(5) 0.001(5) 0.008(5)
C12 0.032(6) 0.018(5) 0.032(6) 0.006(5) 0.002(5) 0.005(5)
C13 0.028(7) 0.026(7) 0.033(7) 0.003(6) 0.007(6) 0.003(6)
C14 0.032(6) 0.019(5) 0.029(6) 0.005(5) 0.002(5) 0.004(5)
C15 0.036(6) 0.019(6) 0.030(6) 0.006(5) 0.004(6) 0.000(5)
C16 0.050(6) 0.023(5) 0.037(5) 0.001(5) 0.008(5) 0.004(5)
C17 0.054(7) 0.024(6) 0.037(6) -0.004(5) 0.007(6) 0.006(5)
C18 0.055(8) 0.036(7) 0.045(7) -0.006(6) 0.021(7) 0.009(7)
C19 0.049(6) 0.026(6) 0.034(6) -0.004(5) 0.002(6) 0.006(5)
C20 0.044(7) 0.022(6) 0.028(6) -0.004(5) 0.001(6) 0.010(6)
C21 0.052(10) 0.038(9) 0.053(10) -0.002(8) 0.035(8) -0.013(8)
C22 0.035(7) 0.020(6) 0.037(7) -0.001(6) 0.005(6) 0.003(6)
C23 0.037(6) 0.026(6) 0.036(6) -0.004(5) -0.001(5) 0.004(5)
C24 0.037(7) 0.025(7) 0.041(7) -0.004(6) -0.001(6) 0.011(6)
C25 0.043(6) 0.025(6) 0.034(6) -0.004(5) 0.005(5) 0.005(5)
C26 0.039(6) 0.028(6) 0.031(6) -0.003(5) 0.002(5) 0.004(5)
C27 0.048(11) 0.042(11) 0.046(11) 0.007(9) -0.004(9) 0.013(9)
C28 0.029(5) 0.034(6) 0.031(6) -0.007(5) 0.011(5) 0.000(5)
C29 0.026(6) 0.033(6) 0.032(6) -0.007(5) 0.013(5) -0.002(5)
C30 0.023(7) 0.035(7) 0.035(7) -0.007(6) 0.013(6) -0.002(6)
C31 0.027(5) 0.032(6) 0.033(6) -0.007(5) 0.010(5) -0.006(5)
C32 0.024(6) 0.029(6) 0.032(6) -0.004(6) 0.009(5) -0.002(5)
C33 0.050(10) 0.032(9) 0.042(9) 0.007(8) -0.011(8) 0.000(8)
C34 0.031(6) 0.028(6) 0.032(6) -0.007(6) 0.007(6) -0.007(6)
C35 0.034(6) 0.027(6) 0.033(6) -0.005(5) 0.006(5) -0.009(5)
C36 0.039(7) 0.031(7) 0.037(7) -0.002(6) -0.010(6) -0.001(6)
C37 0.036(6) 0.026(6) 0.033(6) -0.009(5) 0.007(5) -0.008(5)
C38 0.037(6) 0.030(6) 0.039(6) -0.001(5) 0.008(5) -0.008(5)
C39 0.049(6) 0.050(6) 0.054(6) 0.004(6) 0.019(6) -0.006(6)
C40 0.063(6) 0.059(5) 0.067(6) 0.007(5) 0.016(5) -0.005(5)
C41 0.051(8) 0.078(8) 0.067(8) 0.018(8) 0.009(7) 0.008(7)
C42 0.060(6) 0.065(6) 0.060(6) 0.000(5) 0.016(5) -0.006(5)
C43 0.057(7) 0.058(7) 0.055(7) -0.002(7) 0.019(7) -0.010(7)
C44 0.024(8) 0.028(8) 0.040(9) -0.002(7) 0.013(7) -0.011(7)
N1 0.028(8) 0.050(10) 0.024(8) 0.006(7) 0.005(6) 0.005(7)
N2 0.026(7) 0.024(7) 0.028(8) 0.002(6) 0.009(6) -0.013(6)
N3 0.010(6) 0.038(8) 0.028(7) 0.006(7) 0.004(5) 0.002(6)
N4 0.049(11) 0.058(12) 0.031(9) -0.004(8) 0.005(8) 0.005(9)
N5 0.021(7) 0.024(7) 0.022(7) 0.010(6) -0.002(6) 0.013(6)
N6 0.038(9) 0.029(8) 0.025(8) 0.000(6) 0.014(7) 0.015(7)
N7 0.005(6) 0.033(8) 0.042(9) 0.012(7) 0.001(6) 0.002(6)
N8 0.021(7) 0.012(6) 0.030(7) 0.002(6) 0.009(6) 0.004(5)
N9 0.037(10) 0.049(11) 0.042(10) 0.008(9) 0.001(8) 0.008(8)
N10 0.017(7) 0.026(7) 0.022(7) -0.006(6) 0.000(5) -0.005(6)
N11 0.018(7) 0.020(7) 0.034(8) -0.002(6) 0.002(6) -0.004(6)
N12 0.023(6) 0.033(6) 0.040(7) 0.001(5) 0.009(5) -0.010(5)
N13 0.037(10) 0.056(12) 0.038(10) -0.017(9) -0.005(8) -0.005(9)
N14 0.035(8) 0.015(7) 0.023(7) -0.001(6) -0.008(6) 0.002(6)
N15 0.011(7) 0.041(9) 0.029(8) -0.010(7) -0.002(6) -0.001(6)
O1 0.029(4) 0.019(4) 0.027(4) 0.005(3) -0.001(3) 0.001(3)
O2 0.024(4) 0.028(4) 0.022(4) -0.001(4) 0.004(4) 0.002(4)
O3 0.0214(18) 0.0214(18) 0.0219(18) -0.0003(10) 0.0018(10) -0.0007(10)
O4 0.022(3) 0.016(3) 0.027(3) 0.002(3) 0.004(3) 0.002(3)
O5 0.020(4) 0.029(4) 0.028(4) 0.000(4) 0.000(4) -0.001(4)
O6 0.019(5) 0.052(7) 0.043(6) -0.009(6) 0.006(5) 0.006(5)
O7 0.018(3) 0.022(4) 0.026(4) -0.001(3) 0.005(3) -0.001(3)
O8 0.026(4) 0.027(4) 0.031(4) 0.005(4) 0.006(3) -0.004(3)
O9 0.030(4) 0.030(4) 0.030(4) 0.005(3) 0.004(3) 0.000(3)
O10 0.053(7) 0.043(7) 0.038(6) 0.012(6) 0.015(6) 0.005(6)
O11 0.046(7) 0.042(7) 0.052(7) 0.000(6) 0.005(6) 0.007(6)
O12 0.027(4) 0.019(4) 0.030(4) 0.004(4) 0.004(4) 0.002(4)
O13 0.022(3) 0.021(3) 0.025(3) 0.003(3) 0.005(3) 0.001(3)
O14 0.027(4) 0.015(4) 0.026(4) 0.000(3) 0.005(3) 0.001(3)
O15 0.025(4) 0.026(4) 0.023(4) -0.003(3) 0.008(3) 0.001(3)
O16 0.020(3) 0.025(4) 0.027(4) 0.000(3) 0.008(3) 0.002(3)
O17 0.020(6) 0.042(7) 0.058(7) 0.011(6) 0.005(5) -0.003(5)
O18 0.023(4) 0.027(4) 0.038(4) 0.005(4) 0.004(4) 0.004(4)
O19 0.025(4) 0.026(4) 0.030(4) 0.002(4) 0.011(4) 0.000(4)
O20 0.021(3) 0.017(3) 0.021(3) -0.001(3) 0.005(3) 0.002(3)
O21 0.017(3) 0.016(3) 0.021(3) 0.001(3) 0.002(3) 0.001(3)
O22 0.021(3) 0.018(3) 0.022(3) 0.003(3) 0.009(3) 0.001(3)
O23 0.018(3) 0.016(3) 0.022(3) 0.000(3) 0.009(3) -0.002(3)
O24 0.023(3) 0.018(3) 0.024(3) 0.001(3) 0.008(3) 0.001(3)
O25 0.027(3) 0.018(3) 0.032(3) -0.001(3) 0.009(3) 0.001(3)
O26 0.017(3) 0.014(3) 0.020(3) -0.005(3) 0.001(3) 0.004(3)
O27 0.030(4) 0.023(4) 0.029(4) 0.003(3) 0.006(3) 0.004(3)
O28 0.024(4) 0.027(4) 0.027(4) -0.008(4) 0.006(4) 0.001(4)
O29 0.026(6) 0.060(8) 0.063(8) -0.025(7) -0.009(6) 0.002(6)
O30 0.024(3) 0.021(3) 0.028(4) -0.001(3) 0.003(3) 0.004(3)
O31 0.028(4) 0.028(4) 0.025(4) -0.004(4) 0.003(4) 0.002(4)
O32 0.022(3) 0.018(3) 0.024(3) 0.005(3) 0.010(3) 0.002(3)
O33 0.043(6) 0.048(7) 0.045(7) -0.008(6) 0.006(6) 0.005(6)
O34 0.054(8) 0.055(8) 0.077(9) 0.007(7) 0.012(7) 0.008(7)
O35 0.042(4) 0.035(4) 0.034(4) -0.002(3) 0.003(3) 0.008(4)
O36 0.026(3) 0.026(3) 0.026(3) -0.009(3) 0.005(3) -0.001(3)
O37 0.031(4) 0.029(4) 0.034(4) 0.000(4) 0.005(4) -0.003(4)
O38 0.026(4) 0.025(4) 0.039(4) -0.001(4) 0.008(4) -0.003(4)
O39 0.020(6) 0.027(6) 0.066(7) 0.000(6) 0.008(5) 0.011(5)
O40 0.021(3) 0.022(4) 0.029(4) -0.001(3) 0.007(3) 0.002(3)
O41 0.030(4) 0.019(4) 0.044(5) 0.009(4) 0.011(4) 0.000(4)
O42 0.024(4) 0.025(4) 0.025(4) 0.004(3) 0.007(3) 0.000(3)
O43 0.047(7) 0.032(6) 0.047(6) -0.009(5) 0.011(6) -0.005(6)
O44 0.059(8) 0.061(8) 0.062(8) -0.012(7) 0.002(7) 0.003(7)
O45 0.040(4) 0.029(4) 0.039(4) 0.000(4) 0.008(4) -0.001(4)
O46 0.021(3) 0.017(3) 0.023(3) 0.000(3) 0.008(3) 0.002(3)
O47 0.024(3) 0.017(3) 0.024(3) 0.000(3) 0.009(3) 0.000(3)
O48 0.019(3) 0.016(3) 0.023(3) 0.003(3) 0.005(3) 0.004(3)
O49 0.022(3) 0.016(3) 0.022(3) 0.004(3) 0.004(3) 0.001(3)
O50 0.023(3) 0.018(3) 0.021(3) -0.003(3) 0.003(3) 0.003(3)
O51 0.026(4) 0.016(3) 0.028(4) -0.001(3) 0.002(3) -0.001(3)

loop_
_atom_type_symbol
_atom_type_description
_atom_type_scat_dispersion_real
_atom_type_scat_dispersion_imag
_atom_type_scat_source
C C 0.0033 0.0016 'International Tables Vol C Tables 4.2.6.8 and 6.1.1.4'
H H 0.0000 0.0000 'International Tables Vol C Tables 4.2.6.8 and 6.1.1.4'
Gd Gd -0.1653 3.9035 'International Tables Vol C Tables 4.2.6.8 and 6.1.1.4'
N N 0.0061 0.0033 'International Tables Vol C Tables 4.2.6.8 and 6.1.1.4'
O O 0.0106 0.0060 'International Tables Vol C Tables 4.2.6.8 and 6.1.1.4'

loop_
_geom_angle_atom_site_label_1
_geom_angle_atom_site_label_2
_geom_angle_atom_site_label_3
_geom_angle
O15 Gd1 O21 132.7(4)
O15 Gd1 O3 97.5(4)
O21 Gd1 O3 73.7(4)
O15 Gd1 O24 76.6(4)
O21 Gd1 O24 76.2(4)
O3 Gd1 O24 131.6(4)
O15 Gd1 O1 111.1(4)
O21 Gd1 O1 94.5(4)
O3 Gd1 O1 148.8(4)
O24 Gd1 O1 69.6(4)
O15 Gd1 O2 76.3(4)
O21 Gd1 O2 143.0(4)
O3 Gd1 O2 81.0(4)
O24 Gd1 O2 139.9(4)
O1 Gd1 O2 93.6(4)
O15 Gd1 O20 67.8(4)
O21 Gd1 O20 65.5(3)
O3 Gd1 O20 70.2(4)
O24 Gd1 O20 63.0(4)
O1 Gd1 O20 131.5(4)
O2 Gd1 O20 129.6(4)
O15 Gd1 N1 139.5(4)
O21 Gd1 N1 86.8(4)
O3 Gd1 N1 84.2(4)
O24 Gd1 N1 130.9(5)
O1 Gd1 N1 66.2(5)
O2 Gd1 N1 64.0(4)
O20 Gd1 N1 146.2(4)
O15 Gd1 Gd4 41.1(3)
O21 Gd1 Gd4 96.3(3)
O3 Gd1 Gd4 107.7(3)
O24 Gd1 Gd4 40.1(3)
O1 Gd1 Gd4 102.1(3)
O2 Gd1 Gd4 117.1(3)
O20 Gd1 Gd4 43.4(2)
N1 Gd1 Gd4 168.2(4)
O15 Gd1 Gd2 103.5(3)
O21 Gd1 Gd2 41.7(3)
O3 Gd1 Gd2 39.8(3)
O24 Gd1 Gd2 94.0(3)
O1 Gd1 Gd2 136.1(3)
O2 Gd1 Gd2 120.7(3)
O20 Gd1 Gd2 43.3(2)
N1 Gd1 Gd2 103.1(3)
Gd4 Gd1 Gd2 86.54(3)
O15 Gd1 Gd5 103.4(3)
O21 Gd1 Gd5 38.8(3)
O3 Gd1 Gd5 101.8(3)
O24 Gd1 Gd5 37.8(2)
O1 Gd1 Gd5 83.9(3)
O2 Gd1 Gd5 177.2(3)
O20 Gd1 Gd5 52.3(2)
N1 Gd1 Gd5 115.9(3)
Gd4 Gd1 Gd5 62.45(2)
Gd2 Gd1 Gd5 62.08(2)
O4 Gd2 O3 104.2(4)
O4 Gd2 O22 75.0(4)
O3 Gd2 O22 135.0(4)
O4 Gd2 O21 129.7(4)
O3 Gd2 O21 72.0(4)
O22 Gd2 O21 75.0(3)
O4 Gd2 O20 66.1(4)
O3 Gd2 O20 71.3(4)
O22 Gd2 O20 67.5(3)
O21 Gd2 O20 65.4(3)
O4 Gd2 O7 135.7(4)
O3 Gd2 O7 119.8(4)
O22 Gd2 O7 76.8(4)
O21 Gd2 O7 72.7(3)
O20 Gd2 O7 130.2(3)
O4 Gd2 O8 72.2(4)
O3 Gd2 O8 143.7(4)
O22 Gd2 O8 80.1(4)
O21 Gd2 O8 138.7(4)
O20 Gd2 O8 132.1(4)
O7 Gd2 O8 69.9(4)
O4 Gd2 O5 137.4(4)
O3 Gd2 O5 85.0(4)
O22 Gd2 O5 126.7(4)
O21 Gd2 O5 92.8(4)
O20 Gd2 O5 151.6(4)
O7 Gd2 O5 50.3(4)
O8 Gd2 O5 76.3(4)
O4 Gd2 N2 68.2(4)
O3 Gd2 N2 67.6(4)
O22 Gd2 N2 141.4(4)
O21 Gd2 N2 139.2(4)
O20 Gd2 N2 106.0(4)
O7 Gd2 N2 123.4(4)
O8 Gd2 N2 78.1(4)
O5 Gd2 N2 77.9(4)
O4 Gd2 N3 142.3(4)
O3 Gd2 N3 103.7(4)
O22 Gd2 N3 101.8(4)
O21 Gd2 N3 83.1(4)
O20 Gd2 N3 148.3(4)
O7 Gd2 N3 25.3(4)
O8 Gd2 N3 70.3(4)
O5 Gd2 N3 25.0(4)
N2 Gd2 N3 100.3(4)
O4 Gd2 Gd1 106.1(3)
O3 Gd2 Gd1 39.6(3)
O22 Gd2 Gd1 96.3(2)
O21 Gd2 Gd1 40.0(2)
O20 Gd2 Gd1 44.8(2)
O7 Gd2 Gd1 110.3(3)
O8 Gd2 Gd1 176.3(3)
O5 Gd2 Gd1 106.8(3)
N2 Gd2 Gd1 104.4(3)
N3 Gd2 Gd1 111.5(3)
O4 Gd2 Gd3 38.3(3)
O3 Gd2 Gd3 117.8(3)
O22 Gd2 Gd3 39.0(3)
O21 Gd2 Gd3 97.5(2)
O20 Gd2 Gd3 50.2(2)
O7 Gd2 Gd3 113.8(3)
O8 Gd2 Gd3 82.5(3)
O5 Gd2 Gd3 157.0(3)
N2 Gd2 Gd3 106.4(3)
N3 Gd2 Gd3 136.7(3)
Gd1 Gd2 Gd3 94.21(3)
O14 Gd3 O23 72.0(4)
O14 Gd3 O4 88.3(4)
O23 Gd3 O4 123.7(4)
O14 Gd3 O22 127.2(4)
O23 Gd3 O22 76.8(4)
O4 Gd3 O22 74.9(4)
O14 Gd3 O13 145.0(4)
O23 Gd3 O13 87.3(4)
O4 Gd3 O13 126.6(4)
O22 Gd3 O13 71.9(4)
O14 Gd3 O12 79.9(4)
O23 Gd3 O12 139.4(4)
O4 Gd3 O12 83.2(4)
O22 Gd3 O12 143.5(4)
O13 Gd3 O12 100.2(4)
O14 Gd3 N5 83.7(4)
O23 Gd3 N5 82.9(4)
O4 Gd3 N5 148.1(4)
O22 Gd3 N5 133.3(4)
O13 Gd3 N5 65.5(4)
O12 Gd3 N5 65.0(4)
O14 Gd3 O9 137.3(4)
O23 Gd3 O9 150.4(4)
O4 Gd3 O9 64.7(4)
O22 Gd3 O9 79.1(4)
O13 Gd3 O9 68.8(4)
O12 Gd3 O9 65.2(4)
N5 Gd3 O9 101.7(4)
O14 Gd3 O20 66.2(3)
O23 Gd3 O20 63.5(3)
O4 Gd3 O20 60.3(3)
O22 Gd3 O20 61.9(3)
O13 Gd3 O20 129.2(3)
O12 Gd3 O20 129.4(3)
N5 Gd3 O20 139.9(4)
O9 Gd3 O20 118.3(3)
O14 Gd3 Gd2 102.5(3)
O23 Gd3 Gd2 94.6(3)
O4 Gd3 Gd2 38.1(3)
O22 Gd3 Gd2 39.1(3)
O13 Gd3 Gd2 107.2(3)
O12 Gd3 Gd2 120.2(3)
N5 Gd3 Gd2 172.3(3)
O9 Gd3 Gd2 76.9(2)
O20 Gd3 Gd2 42.4(2)
O14 Gd3 Gd4 38.0(3)
O23 Gd3 Gd4 40.3(3)
O4 Gd3 Gd4 94.1(3)
O22 Gd3 Gd4 92.7(3)
O13 Gd3 Gd4 127.6(3)
O12 Gd3 Gd4 117.9(3)
N5 Gd3 Gd4 98.3(3)
O9 Gd3 Gd4 158.5(3)
O20 Gd3 Gd4 41.8(2)
Gd2 Gd3 Gd4 84.22(2)
O14 Gd3 Gd5 99.5(3)
O23 Gd3 Gd5 39.0(3)
O4 Gd3 Gd5 98.5(3)
O22 Gd3 Gd5 38.0(3)
O13 Gd3 Gd5 79.3(3)
O12 Gd3 Gd5 178.2(3)
N5 Gd3 Gd5 113.3(3)
O9 Gd3 Gd5 116.0(3)
O20 Gd3 Gd5 51.5(2)
Gd2 Gd3 Gd5 61.523(19)
Gd4 Gd3 Gd5 61.446(19)
O24 Gd4 O14 131.9(4)
O24 Gd4 O15 75.3(4)
O14 Gd4 O15 108.1(4)
O24 Gd4 O23 74.6(4)
O14 Gd4 O23 70.0(4)
O15 Gd4 O23 134.0(4)
O24 Gd4 O20 64.8(4)
O14 Gd4 O20 72.4(4)
O15 Gd4 O20 67.8(4)
O23 Gd4 O20 68.1(3)
O24 Gd4 O18 124.6(4)
O14 Gd4 O18 88.4(4)
O15 Gd4 O18 134.0(4)
O23 Gd4 O18 92.0(4)
O20 Gd4 O18 155.9(4)
O24 Gd4 O16 74.8(4)
O14 Gd4 O16 120.9(4)
O15 Gd4 O16 130.8(4)
O23 Gd4 O16 71.6(3)
O20 Gd4 O16 128.6(3)
O18 Gd4 O16 50.2(4)
O24 Gd4 O19 82.0(4)
O14 Gd4 O19 145.1(4)
O15 Gd4 O19 68.1(4)
O23 Gd4 O19 138.8(4)
O20 Gd4 O19 129.8(4)
O18 Gd4 O19 74.2(4)
O16 Gd4 O19 69.8(4)
O24 Gd4 N6 143.2(4)
O14 Gd4 N6 68.3(4)
O15 Gd4 N6 68.5(4)
O23 Gd4 N6 137.6(4)
O20 Gd4 N6 105.8(4)
O18 Gd4 N6 79.3(4)
O16 Gd4 N6 125.5(4)
O19 Gd4 N6 78.7(4)
O24 Gd4 N7 99.3(4)
O14 Gd4 N7 107.1(4)
O15 Gd4 N7 136.2(4)
O23 Gd4 N7 82.6(4)
O20 Gd4 N7 149.3(4)
O18 Gd4 N7 25.4(4)
O16 Gd4 N7 24.9(4)
O19 Gd4 N7 68.2(4)
N6 Gd4 N7 102.1(5)
O24 Gd4 Gd1 40.7(3)
O14 Gd4 Gd1 114.5(3)
O15 Gd4 Gd1 39.0(3)
O23 Gd4 Gd1 97.9(2)
O20 Gd4 Gd1 45.2(2)
O18 Gd4 Gd1 157.1(3)
O16 Gd4 Gd1 113.8(3)
O19 Gd4 Gd1 85.0(3)
N6 Gd4 Gd1 106.2(3)
N7 Gd4 Gd1 135.9(3)
O24 Gd4 Gd3 95.5(3)
O14 Gd4 Gd3 37.7(3)
O15 Gd4 Gd3 113.0(3)
O23 Gd4 Gd3 38.4(2)
O20 Gd4 Gd3 49.8(2)
O18 Gd4 Gd3 106.1(3)
O16 Gd4 Gd3 108.0(3)
O19 Gd4 Gd3 177.0(3)
N6 Gd4 Gd3 104.3(3)
N7 Gd4 Gd3 110.8(3)
Gd1 Gd4 Gd3 94.23(3)
O47 Gd5 O24 139.7(4)
O47 Gd5 O22 79.6(4)
O24 Gd5 O22 113.3(4)
O47 Gd5 O49 116.0(4)
O24 Gd5 O49 79.4(4)
O22 Gd5 O49 140.0(4)
O47 Gd5 O46 73.6(4)
O24 Gd5 O46 145.2(4)
O22 Gd5 O46 75.8(3)
O49 Gd5 O46 74.4(3)
O47 Gd5 O21 144.6(3)
O24 Gd5 O21 73.4(4)
O22 Gd5 O21 73.3(4)
O49 Gd5 O21 75.0(4)
O46 Gd5 O21 78.0(4)
O47 Gd5 O48 73.5(3)
O24 Gd5 O48 76.6(4)
O22 Gd5 O48 145.2(3)
O49 Gd5 O48 73.2(3)
O46 Gd5 O48 115.9(4)
O21 Gd5 O48 139.5(3)
O47 Gd5 O23 75.8(4)
O24 Gd5 O23 72.6(3)
O22 Gd5 O23 72.9(3)
O49 Gd5 O23 144.5(3)
O46 Gd5 O23 139.4(3)
O21 Gd5 O23 115.9(3)
O48 Gd5 O23 79.3(3)
O47 Gd5 O50 58.0(3)
O24 Gd5 O50 123.2(3)
O22 Gd5 O50 123.4(3)
O49 Gd5 O50 58.0(3)
O46 Gd5 O50 58.6(3)
O21 Gd5 O50 121.6(3)
O48 Gd5 O50 57.4(3)
O23 Gd5 O50 122.5(3)
O47 Gd5 Gd8 36.8(3)
O24 Gd5 Gd8 113.5(3)
O22 Gd5 Gd8 115.9(3)
O49 Gd5 Gd8 89.6(3)
O46 Gd5 Gd8 89.0(3)
O21 Gd5 Gd8 161.9(2)
O48 Gd5 Gd8 38.1(2)
O23 Gd5 Gd8 82.1(2)
O50 Gd5 Gd8 40.4(2)
O47 Gd5 Gd6 89.4(3)
O24 Gd5 Gd6 116.4(3)
O22 Gd5 Gd6 113.1(2)
O49 Gd5 Gd6 37.5(2)
O46 Gd5 Gd6 38.4(2)
O21 Gd5 Gd6 81.0(2)
O48 Gd5 Gd6 88.6(2)
O23 Gd5 Gd6 163.0(2)
O50 Gd5 Gd6 40.6(2)
Gd8 Gd5 Gd6 81.04(2)
O47 Gd5 Gd1 166.0(3)
O24 Gd5 Gd1 37.0(3)
O22 Gd5 Gd1 90.5(3)
O49 Gd5 Gd1 77.9(3)
O46 Gd5 Gd1 113.7(3)
O21 Gd5 Gd1 36.7(2)
O48 Gd5 Gd1 111.3(2)
O23 Gd5 Gd1 91.9(2)
O50 Gd5 Gd1 135.9(2)
Gd8 Gd5 Gd1 149.35(2)
Gd6 Gd5 Gd1 103.64(2)
O25 Gd6 O26 102.5(4)
O25 Gd6 O49 76.3(4)
O26 Gd6 O49 133.7(4)
O25 Gd6 O46 131.2(4)
O26 Gd6 O46 71.5(3)
O49 Gd6 O46 75.5(3)
O25 Gd6 O50 66.2(4)
O26 Gd6 O50 71.4(3)
O49 Gd6 O50 66.0(4)
O46 Gd6 O50 66.2(4)
O25 Gd6 O28 135.2(4)
O26 Gd6 O28 83.8(4)
O49 Gd6 O28 129.9(4)
O46 Gd6 O28 93.1(4)
O50 Gd6 O28 151.5(4)
O25 Gd6 O27 73.9(4)
O26 Gd6 O27 146.1(4)
O49 Gd6 O27 79.1(4)
O46 Gd6 O27 136.5(4)
O50 Gd6 O27 131.6(4)
O28 Gd6 O27 77.0(4)
O25 Gd6 O30 139.7(4)
O26 Gd6 O30 117.4(4)
O49 Gd6 O30 80.1(4)
O46 Gd6 O30 71.4(4)
O50 Gd6 O30 130.6(4)
O28 Gd6 O30 50.4(4)
O27 Gd6 O30 69.9(4)
O25 Gd6 N14 67.1(4)
O26 Gd6 N14 69.1(4)
O49 Gd6 N14 141.2(4)
O46 Gd6 N14 139.7(4)
O50 Gd6 N14 108.0(4)
O28 Gd6 N14 74.5(4)
O27 Gd6 N14 78.8(4)
O30 Gd6 N14 120.7(4)
O25 Gd6 N15 142.4(4)
O26 Gd6 N15 102.5(4)
O49 Gd6 N15 105.0(4)
O46 Gd6 N15 83.5(4)
O50 Gd6 N15 149.6(4)
O28 Gd6 N15 25.0(4)
O27 Gd6 N15 69.7(4)
O30 Gd6 N15 25.6(4)
N14 Gd6 N15 96.7(4)
O25 Gd6 Gd9 38.6(3)
O26 Gd6 Gd9 114.3(2)
O49 Gd6 Gd9 40.6(3)
O46 Gd6 Gd9 98.1(2)
O50 Gd6 Gd9 47.3(3)
O28 Gd6 Gd9 161.0(3)
O27 Gd6 Gd9 84.4(3)
O30 Gd6 Gd9 119.3(3)
N14 Gd6 Gd9 105.5(3)
N15 Gd6 Gd9 141.7(3)
O25 Gd6 Gd7 108.5(3)
O26 Gd6 Gd7 38.3(2)
O49 Gd6 Gd7 97.2(3)
O46 Gd6 Gd7 38.8(3)
O50 Gd6 Gd7 48.2(3)
O28 Gd6 Gd7 103.4(3)
O27 Gd6 Gd7 175.1(3)
O30 Gd6 Gd7 106.5(3)
N14 Gd6 Gd7 106.0(3)
N15 Gd6 Gd7 108.5(3)
Gd9 Gd6 Gd7 94.93(2)
O36 Gd7 O46 125.6(4)
O36 Gd7 O26 90.6(4)
O46 Gd7 O26 73.0(4)
O36 Gd7 O47 74.8(4)
O46 Gd7 O47 75.6(4)
O26 Gd7 O47 127.3(4)
O36 Gd7 O32 126.8(4)
O46 Gd7 O32 83.8(4)
O26 Gd7 O32 142.6(4)
O47 Gd7 O32 71.6(4)
O36 Gd7 O31 81.3(4)
O46 Gd7 O31 138.3(4)
O26 Gd7 O31 75.9(4)
O47 Gd7 O31 146.1(4)
O32 Gd7 O31 105.8(4)
O36 Gd7 O35 69.6(4)
O46 Gd7 O35 145.7(4)
O26 Gd7 O35 141.2(4)
O47 Gd7 O35 80.6(4)
O32 Gd7 O35 65.2(4)
O31 Gd7 O35 68.5(4)
O36 Gd7 O50 63.0(4)
O46 Gd7 O50 62.9(3)
O26 Gd7 O50 66.8(3)
O47 Gd7 O50 61.4(3)
O32 Gd7 O50 127.1(3)
O31 Gd7 O50 126.6(4)
O35 Gd7 O50 124.7(4)
O36 Gd7 N8 146.5(4)
O46 Gd7 N8 84.0(4)
O26 Gd7 N8 83.3(4)
O47 Gd7 N8 133.7(4)
O32 Gd7 N8 65.1(4)
O31 Gd7 N8 65.2(4)
O35 Gd7 N8 95.2(4)
O50 Gd7 N8 140.0(4)
O36 Gd7 Gd8 38.7(3)
O46 Gd7 Gd8 93.8(3)
O26 Gd7 Gd8 102.6(3)
O47 Gd7 Gd8 39.3(3)
O32 Gd7 Gd8 108.0(2)
O31 Gd7 Gd8 119.9(3)
O35 Gd7 Gd8 82.8(3)
O50 Gd7 Gd8 42.2(2)
N8 Gd7 Gd8 172.9(3)
O36 Gd7 Gd6 97.4(3)
O46 Gd7 Gd6 40.3(3)
O26 Gd7 Gd6 38.4(2)
O47 Gd7 Gd6 92.6(3)
O32 Gd7 Gd6 123.9(3)
O31 Gd7 Gd6 114.3(3)
O35 Gd7 Gd6 166.5(3)
O50 Gd7 Gd6 42.3(2)
N8 Gd7 Gd6 97.9(3)
Gd8 Gd7 Gd6 84.53(2)
O36 Gd7 Gd5 99.1(3)
O46 Gd7 Gd5 38.2(3)
O26 Gd7 Gd5 99.4(2)
O47 Gd7 Gd5 37.7(3)
O32 Gd7 Gd5 77.7(2)
O31 Gd7 Gd5 175.3(3)
O35 Gd7 Gd5 116.0(3)
O50 Gd7 Gd5 50.4(2)
N8 Gd7 Gd5 114.3(3)
Gd8 Gd7 Gd5 61.030(19)
Gd6 Gd7 Gd5 61.04(2)
O51 Gd8 O36 105.8(4)
O51 Gd8 O47 134.3(4)
O36 Gd8 O47 74.5(4)
O51 Gd8 O48 70.6(4)
O36 Gd8 O48 131.1(4)
O47 Gd8 O48 75.8(4)
O51 Gd8 O50 71.8(4)
O36 Gd8 O50 67.0(4)
O47 Gd8 O50 66.5(4)
O48 Gd8 O50 65.8(3)
O51 Gd8 O38 84.6(4)
O36 Gd8 O38 136.3(4)
O47 Gd8 O38 127.6(4)
O48 Gd8 O38 92.6(4)
O50 Gd8 O38 152.0(4)
O51 Gd8 O37 144.8(4)
O36 Gd8 O37 73.4(4)
O47 Gd8 O37 80.3(4)
O48 Gd8 O37 137.0(4)
O50 Gd8 O37 133.4(4)
O38 Gd8 O37 74.6(4)
O51 Gd8 O40 117.3(4)
O36 Gd8 O40 136.7(4)
O47 Gd8 O40 78.2(4)
O48 Gd8 O40 71.0(4)
O50 Gd8 O40 129.1(4)
O38 Gd8 O40 50.1(4)
O37 Gd8 O40 69.4(4)
O51 Gd8 N10 68.3(4)
O36 Gd8 N10 67.6(4)
O47 Gd8 N10 140.8(4)
O48 Gd8 N10 138.5(4)
O50 Gd8 N10 105.8(4)
O38 Gd8 N10 78.1(4)
O37 Gd8 N10 79.7(4)
O40 Gd8 N10 124.5(4)
O51 Gd8 N11 102.4(4)
O36 Gd8 N11 142.1(4)
O47 Gd8 N11 102.8(4)
O48 Gd8 N11 82.1(4)
O50 Gd8 N11 147.7(4)
O38 Gd8 N11 25.0(4)
O37 Gd8 N11 69.0(4)
O40 Gd8 N11 25.2(4)
N10 Gd8 N11 101.0(4)
O51 Gd8 Gd7 116.4(3)
O36 Gd8 Gd7 37.6(3)
O47 Gd8 Gd7 40.0(3)
O48 Gd8 Gd7 98.3(3)
O50 Gd8 Gd7 48.6(3)
O38 Gd8 Gd7 158.6(3)
O37 Gd8 Gd7 85.0(3)
O40 Gd8 Gd7 116.7(2)
N10 Gd8 Gd7 104.7(3)
N11 Gd8 Gd7 139.2(3)
O51 Gd8 Gd9 38.2(3)
O36 Gd8 Gd9 108.7(3)
O47 Gd8 Gd9 97.1(3)
O48 Gd8 Gd9 39.3(2)
O50 Gd8 Gd9 46.8(3)
O38 Gd8 Gd9 105.2(3)
O37 Gd8 Gd9 176.3(3)
O40 Gd8 Gd9 107.5(3)
N10 Gd8 Gd9 103.9(3)
N11 Gd8 Gd9 109.2(3)
Gd7 Gd8 Gd9 94.81(3)
O25 Gd9 O51 92.7(4)
O25 Gd9 O48 126.0(4)
O51 Gd9 O48 71.7(4)
O25 Gd9 O49 76.5(4)
O51 Gd9 O49 129.8(4)
O48 Gd9 O49 75.9(4)
O25 Gd9 O42 130.0(4)
O51 Gd9 O42 137.3(4)
O48 Gd9 O42 81.8(4)
O49 Gd9 O42 71.6(4)
O25 Gd9 O41 79.2(4)
O51 Gd9 O41 79.1(4)
O48 Gd9 O41 141.4(4)
O49 Gd9 O41 142.6(4)
O42 Gd9 O41 104.5(4)
O25 Gd9 O50 63.3(4)
O51 Gd9 O50 68.5(4)
O48 Gd9 O50 62.9(3)
O49 Gd9 O50 62.9(3)
O42 Gd9 O50 127.2(3)
O41 Gd9 O50 127.7(4)
O25 Gd9 N12 143.4(4)
O51 Gd9 N12 80.9(4)
O48 Gd9 N12 86.3(4)
O49 Gd9 N12 134.1(4)
O42 Gd9 N12 64.1(4)
O41 Gd9 N12 64.2(4)
O50 Gd9 N12 141.6(4)
O25 Gd9 O45 67.7(4)
O51 Gd9 O45 143.8(4)
O48 Gd9 O45 144.4(4)
O49 Gd9 O45 76.7(4)
O42 Gd9 O45 68.2(4)
O41 Gd9 O45 67.9(4)
O50 Gd9 O45 121.5(4)
N12 Gd9 O45 96.8(4)
O25 Gd9 Gd6 39.0(3)
O51 Gd9 Gd6 105.5(3)
O48 Gd9 Gd6 94.5(3)
O49 Gd9 Gd6 40.5(3)
O42 Gd9 Gd6 109.6(3)
O41 Gd9 Gd6 117.6(3)
O50 Gd9 Gd6 43.0(2)
N12 Gd9 Gd6 173.5(3)
O45 Gd9 Gd6 78.7(3)
O25 Gd9 Gd8 97.4(3)
O51 Gd9 Gd8 38.8(3)
O48 Gd9 Gd8 40.0(3)
O49 Gd9 Gd8 93.4(3)
O42 Gd9 Gd8 121.6(3)
O41 Gd9 Gd8 117.8(3)
O50 Gd9 Gd8 42.2(2)
N12 Gd9 Gd8 99.5(3)
O45 Gd9 Gd8 163.5(3)
Gd6 Gd9 Gd8 85.17(2)
O25 Gd9 Gd5 99.4(3)
O51 Gd9 Gd5 99.5(3)
O48 Gd9 Gd5 38.6(3)
O49 Gd9 Gd5 37.8(2)
O42 Gd9 Gd5 77.5(3)
O41 Gd9 Gd5 178.0(3)
O50 Gd9 Gd5 50.2(2)
N12 Gd9 Gd5 117.1(3)
O45 Gd9 Gd5 113.1(3)
Gd6 Gd9 Gd5 61.206(19)
Gd8 Gd9 Gd5 60.77(2)
O1 C1 C2 107.2(15)
O1 C1 H1B 110.3
C2 C1 H1B 110.3
O1 C1 H1C 110.3
C2 C1 H1C 110.3
H1B C1 H1C 108.5
N1 C2 C1 109.4(16)
N1 C2 H2B 109.8
C1 C2 H2B 109.8
N1 C2 H2C 109.8
C1 C2 H2C 109.8
H2B C2 H2C 108.2
N1 C3 H3A 109.5
N1 C3 H3B 109.5
H3A C3 H3B 109.5
N1 C3 H3C 109.5
H3A C3 H3C 109.5
H3B C3 H3C 109.5
C5 C4 N1 115.9(17)
C5 C4 H4A 108.3
N1 C4 H4A 108.3
C5 C4 H4B 108.3
N1 C4 H4B 108.3
H4A C4 H4B 107.4
C4 C5 O2 109.3(16)
C4 C5 H5A 109.8
O2 C5 H5A 109.8
C4 C5 H5B 109.8
O2 C5 H5B 109.8
H5A C5 H5B 108.3
O3 C6 C7 110.8(15)
O3 C6 H6A 109.5
C7 C6 H6A 109.5
O3 C6 H6B 109.5
C7 C6 H6B 109.5
H6A C6 H6B 108.1
N2 C7 C6 112.2(15)
N2 C7 H7A 109.2
C6 C7 H7A 109.2
N2 C7 H7B 109.2
C6 C7 H7B 109.2
H7A C7 H7B 107.9
N2 C8 H8A 109.5
N2 C8 H8B 109.5
H8A C8 H8B 109.5
N2 C8 H8C 109.5
H8A C8 H8C 109.5
H8B C8 H8C 109.5
C10 C9 N2 113.2(16)
C10 C9 H9A 108.9
N2 C9 H9A 108.9
C10 C9 H9B 108.9
N2 C9 H9B 108.9
H9A C9 H9B 107.7
O4 C10 C9 109.4(15)
O4 C10 H10A 109.8
C9 C10 H10A 109.8
O4 C10 H10B 109.8
C9 C10 H10B 109.8
H10A C10 H10B 108.2
O12 C11 C12 110.3(14)
O12 C11 H11A 109.6
C12 C11 H11A 109.6
O12 C11 H11B 109.6
C12 C11 H11B 109.6
H11A C11 H11B 108.1
N5 C12 C11 110.0(14)
N5 C12 H12B 109.7
C11 C12 H12B 109.7
N5 C12 H12C 109.7
C11 C12 H12C 109.7
H12B C12 H12C 108.2
N5 C13 H13B 109.5
N5 C13 H13C 109.5
H13B C13 H13C 109.5
N5 C13 H13D 109.5
H13B C13 H13D 109.5
H13C C13 H13D 109.5
N5 C14 C15 110.3(14)
N5 C14 H14A 109.6
C15 C14 H14A 109.6
N5 C14 H14B 109.6
C15 C14 H14B 109.6
H14A C14 H14B 108.1
O13 C15 C14 107.9(14)
O13 C15 H15A 110.1
C14 C15 H15A 110.1
O13 C15 H15B 110.1
C14 C15 H15B 110.1
H15A C15 H15B 108.4
O14 C16 C17 112.5(16)
O14 C16 H16A 109.1
C17 C16 H16A 109.1
O14 C16 H16B 109.1
C17 C16 H16B 109.1
H16A C16 H16B 107.8
N6 C17 C16 111.0(15)
N6 C17 H17A 109.4
C16 C17 H17A 109.4
N6 C17 H17B 109.4
C16 C17 H17B 109.4
H17A C17 H17B 108.0
N6 C18 H18A 109.5
N6 C18 H18B 109.5
H18A C18 H18B 109.5
N6 C18 H18C 109.5
H18A C18 H18C 109.5
H18B C18 H18C 109.5
N6 C19 C20 113.4(16)
N6 C19 H19A 108.9
C20 C19 H19A 108.9
N6 C19 H19B 108.9
C20 C19 H19B 108.9
H19A C19 H19B 107.7
O15 C20 C19 112.6(15)
O15 C20 H20A 109.1
C19 C20 H20A 109.1
O15 C20 H20B 109.1
C19 C20 H20B 109.1
H20A C20 H20B 107.8
O19 C21 H21A 109.5
O19 C21 H21B 109.5
H21A C21 H21B 109.5
O19 C21 H21C 109.5
H21A C21 H21C 109.5
H21B C21 H21C 109.5
O25 C22 C23 109.0(14)
O25 C22 H22A 109.9
C23 C22 H22A 109.9
O25 C22 H22B 109.9
C23 C22 H22B 109.9
H22A C22 H22B 108.3
N14 C23 C22 111.7(15)
N14 C23 H23A 109.3
C22 C23 H23A 109.3
N14 C23 H23B 109.3
C22 C23 H23B 109.3
H23A C23 H23B 107.9
N14 C24 H24A 109.5
N14 C24 H24B 109.5
H24A C24 H24B 109.5
N14 C24 H24C 109.5
H24A C24 H24C 109.5
H24B C24 H24C 109.5
C26 C25 N14 113.2(15)
C26 C25 H25A 108.9
N14 C25 H25A 108.9
C26 C25 H25B 108.9
N14 C25 H25B 108.9
H25A C25 H25B 107.7
O26 C26 C25 112.0(15)
O26 C26 H26A 109.2
C25 C26 H26A 109.2
O26 C26 H26B 109.2
C25 C26 H26B 109.2
H26A C26 H26B 107.9
O27 C27 H27A 109.5
O27 C27 H27B 109.5
H27A C27 H27B 109.5
O27 C27 H27C 109.5
H27A C27 H27C 109.5
H27B C27 H27C 109.5
O31 C28 C29 107.5(14)
O31 C28 H28A 110.2
C29 C28 H28A 110.2
O31 C28 H28B 110.2
C29 C28 H28B 110.2
H28A C28 H28B 108.5
N8 C29 C28 112.7(14)
N8 C29 H29A 109.0
C28 C29 H29A 109.0
N8 C29 H29B 109.0
C28 C29 H29B 109.0
H29A C29 H29B 107.8
N8 C30 H30A 109.5
N8 C30 H30B 109.5
H30A C30 H30B 109.5
N8 C30 H30C 109.5
H30A C30 H30C 109.5
H30B C30 H30C 109.5
N8 C31 C32 112.8(14)
N8 C31 H31B 109.0
C32 C31 H31B 109.0
N8 C31 H31C 109.0
C32 C31 H31C 109.0
H31B C31 H31C 107.8
O32 C32 C31 106.8(14)
O32 C32 H32B 110.4
C31 C32 H32B 110.4
O32 C32 H32C 110.4
C31 C32 H32C 110.4
H32B C32 H32C 108.6
O37 C33 H33A 109.5
O37 C33 H33B 109.5
H33A C33 H33B 109.5
O37 C33 H33C 109.5
H33A C33 H33C 109.5
H33B C33 H33C 109.5
O36 C34 C35 111.3(14)
O36 C34 H34A 109.4
C35 C34 H34A 109.4
O36 C34 H34B 109.4
C35 C34 H34B 109.4
H34A C34 H34B 108.0
N10 C35 C34 111.4(15)
N10 C35 H35A 109.3
C34 C35 H35A 109.3
N10 C35 H35B 109.3
C34 C35 H35B 109.3
H35A C35 H35B 108.0
N10 C36 H36A 109.5
N10 C36 H36B 109.5
H36A C36 H36B 109.5
N10 C36 H36C 109.5
H36A C36 H36C 109.5
H36B C36 H36C 109.5
C38 C37 N10 112.7(15)
C38 C37 H37A 109.0
N10 C37 H37A 109.0
C38 C37 H37B 109.0
N10 C37 H37B 109.0
H37A C37 H37B 107.8
O51 C38 C37 112.3(16)
O51 C38 H38A 109.1
C37 C38 H38A 109.1
O51 C38 H38B 109.1
C37 C38 H38B 109.1
H38A C38 H38B 107.9
C40 C39 O41 110(2)
C40 C39 H39A 109.7
O41 C39 H39A 109.7
C40 C39 H39B 109.7
O41 C39 H39B 109.7
H39A C39 H39B 108.2
C39 C40 N12 117(2)
C39 C40 H40A 108.1
N12 C40 H40A 108.1
C39 C40 H40B 108.1
N12 C40 H40B 108.1
H40A C40 H40B 107.3
N12 C41 H41B 109.5
N12 C41 H41C 109.5
H41B C41 H41C 109.5
N12 C41 H41D 109.5
H41B C41 H41D 109.5
H41C C41 H41D 109.5
C43 C42 N12 118(2)
C43 C42 H42B 107.8
N12 C42 H42B 107.8
C43 C42 H42C 107.8
N12 C42 H42C 107.8
H42B C42 H42C 107.1
C42 C43 O42 111(2)
C42 C43 H43A 109.5
O42 C43 H43A 109.5
C42 C43 H43B 109.5
O42 C43 H43B 109.5
H43A C43 H43B 108.1
O8 C44 H44A 109.5
O8 C44 H44B 109.5
H44A C44 H44B 109.5
O8 C44 H44C 109.5
H44A C44 H44C 109.5
H44B C44 H44C 109.5
C3 N1 C2 118.7(17)
C3 N1 C4 101.0(15)
C2 N1 C4 106.7(15)
C3 N1 Gd1 116.4(11)
C2 N1 Gd1 108.7(11)
C4 N1 Gd1 103.3(11)
C7 N2 C9 113.5(15)
C7 N2 C8 108.0(14)
C9 N2 C8 108.3(14)
C7 N2 Gd2 106.4(10)
C9 N2 Gd2 105.7(10)
C8 N2 Gd2 115.0(10)
O6 N3 O5 122.5(14)
O6 N3 O7 121.6(15)
O5 N3 O7 116.0(12)
O6 N3 Gd2 176.4(12)
O5 N3 Gd2 58.2(7)
O7 N3 Gd2 57.9(7)
O10 N4 O11 122.1(18)
O10 N4 O9 116.9(17)
O11 N4 O9 121.0(17)
C13 N5 C12 109.1(13)
C13 N5 C14 107.1(14)
C12 N5 C14 108.4(12)
C13 N5 Gd3 111.8(10)
C12 N5 Gd3 112.1(10)
C14 N5 Gd3 108.2(9)
C19 N6 C18 108.5(15)
C19 N6 C17 110.3(15)
C18 N6 C17 108.0(15)
C19 N6 Gd4 106.2(10)
C18 N6 Gd4 116.3(12)
C17 N6 Gd4 107.5(10)
O17 N7 O16 121.6(15)
O17 N7 O18 121.9(14)
O16 N7 O18 116.4(13)
O17 N7 Gd4 171.3(12)
O16 N7 Gd4 59.0(8)
O18 N7 Gd4 57.9(7)
C30 N8 C31 109.9(14)
C30 N8 C29 111.1(13)
C31 N8 C29 109.6(13)
C30 N8 Gd7 112.4(10)
C31 N8 Gd7 107.7(9)
C29 N8 Gd7 106.0(9)
O33 N9 O34 123.3(19)
O33 N9 O35 120.3(16)
O34 N9 O35 116.4(18)
C35 N10 C37 110.6(14)
C35 N10 C36 108.7(14)
C37 N10 C36 108.0(13)
C35 N10 Gd8 108.0(10)
C37 N10 Gd8 106.4(9)
C36 N10 Gd8 115.0(10)
O39 N11 O38 122.8(14)
O39 N11 O40 121.9(14)
O38 N11 O40 115.2(13)
O39 N11 Gd8 175.1(12)
O38 N11 Gd8 56.5(8)
O40 N11 Gd8 58.8(7)
C41 N12 C40 123.1(19)
C41 N12 C42 96.8(18)
C40 N12 C42 105.6(18)
C41 N12 Gd9 114.2(13)
C40 N12 Gd9 107.6(13)
C42 N12 Gd9 107.6(12)
O44 N13 O43 121(2)
O44 N13 O45 120.0(18)
O43 N13 O45 119.0(17)
C23 N14 C24 110.2(14)
C23 N14 C25 111.4(14)
C24 N14 C25 107.7(14)
C23 N14 Gd6 108.6(11)
C24 N14 Gd6 115.4(10)
C25 N14 Gd6 103.4(10)
O29 N15 O28 121.9(14)
O29 N15 O30 121.7(14)
O28 N15 O30 116.4(12)
O29 N15 Gd6 172.1(14)
O28 N15 Gd6 57.7(7)
O30 N15 Gd6 59.2(7)
C1 O1 Gd1 122.2(10)
C5 O2 Gd1 123.8(10)
C5 O2 H2A 109.5
Gd1 O2 H2A 126.1
C6 O3 Gd1 126.8(10)
C6 O3 Gd2 122.6(10)
Gd1 O3 Gd2 100.6(4)
C10 O4 Gd2 122.3(10)
C10 O4 Gd3 133.1(10)
Gd2 O4 Gd3 103.6(4)
N3 O5 Gd2 96.8(8)
N3 O7 Gd2 96.8(9)
C44 O8 Gd2 143.1(11)
C44 O8 H8D 108.3
Gd2 O8 H8D 108.6
N4 O9 Gd3 133.3(11)
C11 O12 Gd3 119.8(9)
C11 O12 H12A 92.2
Gd3 O12 H12A 92.4
C15 O13 Gd3 124.6(10)
C16 O14 Gd3 125.7(10)
C16 O14 Gd4 120.4(10)
Gd3 O14 Gd4 104.3(4)
C20 O15 Gd1 139.9(11)
C20 O15 Gd4 119.7(10)
Gd1 O15 Gd4 99.9(4)
N7 O16 Gd4 96.1(9)
N7 O18 Gd4 96.7(8)
C21 O19 Gd4 140.2(12)
C21 O19 H19C 109.9
Gd4 O19 H19C 109.9
Gd4 O20 Gd2 174.6(5)
Gd4 O20 Gd1 91.4(3)
Gd2 O20 Gd1 91.9(3)
Gd4 O20 Gd3 88.4(3)
Gd2 O20 Gd3 87.4(3)
Gd1 O20 Gd3 167.2(5)
Gd4 O20 H20C 94(4)
Gd2 O20 H20C 89(4)
Gd1 O20 H20C 105(5)
Gd3 O20 H20C 87(4)
Gd1 O21 Gd2 98.3(4)
Gd1 O21 Gd5 104.5(4)
Gd2 O21 Gd5 103.1(4)
Gd1 O21 H21D 116.1
Gd2 O21 H21D 116.2
Gd5 O21 H21D 116.2
Gd3 O22 Gd2 102.0(4)
Gd3 O22 Gd5 105.4(4)
Gd2 O22 Gd5 105.9(4)
Gd3 O22 H22C 114.4
Gd2 O22 H22C 113.8
Gd5 O22 H22C 114.2
Gd3 O23 Gd4 101.3(4)
Gd3 O23 Gd5 104.5(4)
Gd4 O23 Gd5 102.6(4)
Gd3 O23 H23C 115.5
Gd4 O23 H23C 115.5
Gd5 O23 H23C 115.5
Gd4 O24 Gd1 99.1(4)
Gd4 O24 Gd5 107.4(4)
Gd1 O24 Gd5 105.1(4)
Gd4 O24 H24D 114.4
Gd1 O24 H24D 114.6
Gd5 O24 H24D 114.6
C22 O25 Gd9 135.2(10)
C22 O25 Gd6 120.8(10)
Gd9 O25 Gd6 102.3(4)
C26 O26 Gd6 119.4(10)
C26 O26 Gd7 129.1(10)
Gd6 O26 Gd7 103.3(4)
C27 O27 Gd6 138.5(11)
C27 O27 H27D 110.8
Gd6 O27 H27D 110.7
N15 O28 Gd6 97.3(8)
N15 O30 Gd6 95.3(9)
C28 O31 Gd7 120.8(10)
C28 O31 H31A 109.5
Gd7 O31 H31A 109.8
C32 O32 Gd7 122.2(9)
C32 O32 H32A 106.5
Gd7 O32 H32A 106.5
N9 O35 Gd7 133.0(11)
C34 O36 Gd7 134.5(10)
C34 O36 Gd8 121.8(10)
Gd7 O36 Gd8 103.7(4)
C33 O37 Gd8 139.5(12)
C33 O37 H37C 110.3
Gd8 O37 H37C 110.2
N11 O38 Gd8 98.5(9)
N11 O40 Gd8 95.9(9)
C39 O41 Gd9 123.0(12)
C39 O41 H41A 110.2
Gd9 O41 H41A 104.9
C43 O42 Gd9 123.4(12)
C43 O42 H42A 105.2
Gd9 O42 H42A 105.3
N13 O45 Gd9 138.0(11)
Gd7 O46 Gd6 101.0(4)
Gd7 O46 Gd5 105.3(4)
Gd6 O46 Gd5 102.9(4)
Gd7 O46 H46A 115.3
Gd6 O46 H46A 115.4
Gd5 O46 H46A 115.3
Gd8 O47 Gd7 100.8(4)
Gd8 O47 Gd5 105.5(4)
Gd7 O47 Gd5 105.0(4)
Gd8 O47 H47A 114.7
Gd7 O47 H47A 114.7
Gd5 O47 H47A 114.7
Gd9 O48 Gd8 100.7(4)
Gd9 O48 Gd5 104.9(4)
Gd8 O48 Gd5 102.4(4)
Gd9 O48 H48A 115.6
Gd8 O48 H48A 115.6
Gd5 O48 H48A 115.7
Gd6 O49 Gd9 98.9(4)
Gd6 O49 Gd5 104.2(4)
Gd9 O49 Gd5 105.1(4)
Gd6 O49 H49A 115.5
Gd9 O49 H49A 115.5
Gd5 O49 H49A 115.5
H50C O50 Gd8 92(5)
H50C O50 Gd6 91(5)
Gd8 O50 Gd6 176.8(5)
H50C O50 Gd9 97(5)
Gd8 O50 Gd9 91.0(3)
Gd6 O50 Gd9 89.7(3)
H50C O50 Gd7 93(5)
Gd8 O50 Gd7 89.2(3)
Gd6 O50 Gd7 89.5(3)
Gd9 O50 Gd7 169.6(4)
H50C O50 Gd5 177(5)
Gd8 O50 Gd5 88.5(3)
Gd6 O50 Gd5 88.5(3)
Gd9 O50 Gd5 85.8(3)
Gd7 O50 Gd5 83.8(3)
H50C O50 H50C 0(4)
Gd8 O50 H50C 92(5)
Gd6 O50 H50C 91(5)
Gd9 O50 H50C 97(5)
Gd7 O50 H50C 93(5)
Gd5 O50 H50C 177(5)
C38 O51 Gd9 127.5(10)
C38 O51 Gd8 120.6(10)
Gd9 O51 Gd8 103.0(4)

loop_
_geom_bond_atom_site_label_1
_geom_bond_atom_site_label_2
_geom_bond_distance
Gd1 O15 2.292(11)
Gd1 O21 2.347(10)
Gd1 O3 2.342(11)
Gd1 O24 2.370(11)
Gd1 O1 2.427(11)
Gd1 O2 2.455(11)
Gd1 O20 2.546(11)
Gd1 N1 2.641(15)
Gd1 Gd4 3.5850(11)
Gd1 Gd2 3.6115(11)
Gd1 Gd5 3.7978(12)
Gd2 O4 2.326(11)
Gd2 O3 2.353(11)
Gd2 O22 2.362(11)
Gd2 O21 2.426(10)
Gd2 O20 2.476(10)
Gd2 O7 2.525(11)
Gd2 O8 2.529(11)
Gd2 O5 2.533(11)
Gd2 N2 2.676(14)
Gd2 N3 2.959(13)
Gd2 Gd3 3.6655(12)
Gd3 O14 2.328(11)
Gd3 O23 2.337(10)
Gd3 O4 2.337(11)
Gd3 O22 2.356(10)
Gd3 O13 2.385(11)
Gd3 O12 2.501(11)
Gd3 N5 2.722(13)
Gd3 O9 2.790(12)
Gd3 O20 2.818(11)
Gd3 Gd4 3.6905(12)
Gd3 Gd5 3.8068(12)
Gd4 O24 2.339(11)
Gd4 O14 2.347(11)
Gd4 O15 2.391(11)
Gd4 O23 2.436(10)
Gd4 O20 2.462(11)
Gd4 O18 2.504(12)
Gd4 O16 2.531(11)
Gd4 O19 2.530(11)
Gd4 N6 2.664(14)
Gd4 N7 2.936(13)
Gd5 O47 2.403(11)
Gd5 O24 2.414(10)
Gd5 O22 2.429(10)
Gd5 O49 2.427(10)
Gd5 O46 2.438(10)
Gd5 O21 2.456(10)
Gd5 O48 2.468(11)
Gd5 O23 2.475(10)
Gd5 O50 2.947(11)
Gd5 Gd8 3.7862(11)
Gd5 Gd6 3.7971(11)
Gd6 O25 2.337(11)
Gd6 O26 2.346(10)
Gd6 O49 2.384(10)
Gd6 O46 2.419(10)
Gd6 O50 2.474(11)
Gd6 O28 2.501(11)
Gd6 O27 2.520(11)
Gd6 O30 2.531(11)
Gd6 N14 2.681(14)
Gd6 N15 2.935(13)
Gd6 Gd9 3.6263(12)
Gd6 Gd7 3.6738(11)
Gd7 O36 2.293(11)
Gd7 O46 2.343(11)
Gd7 O26 2.340(10)
Gd7 O47 2.388(10)
Gd7 O32 2.429(11)
Gd7 O31 2.488(11)
Gd7 O35 2.715(13)
Gd7 O50 2.738(11)
Gd7 N8 2.788(13)
Gd7 Gd8 3.6519(11)
Gd8 O51 2.350(11)
Gd8 O36 2.351(11)
Gd8 O47 2.352(11)
Gd8 O48 2.391(11)
Gd8 O50 2.455(11)
Gd8 O38 2.506(12)
Gd8 O37 2.512(12)
Gd8 O40 2.556(11)
Gd8 N10 2.645(13)
Gd8 N11 2.971(14)
Gd8 Gd9 3.6552(12)
Gd9 O25 2.318(11)
Gd9 O51 2.320(11)
Gd9 O48 2.357(10)
Gd9 O49 2.389(11)
Gd9 O42 2.482(11)
Gd9 O41 2.496(11)
Gd9 O50 2.664(11)
Gd9 N12 2.724(14)
Gd9 O45 2.775(13)
C1 O1 1.45(2)
C1 C2 1.58(3)
C1 H1B 0.9700
C1 H1C 0.9700
C2 N1 1.41(2)
C2 H2B 0.9700
C2 H2C 0.9700
C3 N1 1.40(2)
C3 H3A 0.9600
C3 H3B 0.9600
C3 H3C 0.9600
C4 C5 1.39(3)
C4 N1 1.53(2)
C4 H4A 0.9700
C4 H4B 0.9700
C5 O2 1.44(2)
C5 H5A 0.9700
C5 H5B 0.9700
C6 O3 1.39(2)
C6 C7 1.52(3)
C6 H6A 0.9700
C6 H6B 0.9700
C7 N2 1.46(2)
C7 H7A 0.9700
C7 H7B 0.9700
C8 N2 1.49(2)
C8 H8A 0.9600
C8 H8B 0.9600
C8 H8C 0.9600
C9 C10 1.49(3)
C9 N2 1.49(2)
C9 H9A 0.9700
C9 H9B 0.9700
C10 O4 1.41(2)
C10 H10A 0.9700
C10 H10B 0.9700
C11 O12 1.42(2)
C11 C12 1.53(2)
C11 H11A 0.9700
C11 H11B 0.9700
C12 N5 1.47(2)
C12 H12B 0.9700
C12 H12C 0.9700
C13 N5 1.46(2)
C13 H13B 0.9600
C13 H13C 0.9600
C13 H13D 0.9600
C14 N5 1.50(2)
C14 C15 1.52(2)
C14 H14A 0.9700
C14 H14B 0.9700
C15 O13 1.42(2)
C15 H15A 0.9700
C15 H15B 0.9700
C16 O14 1.40(2)
C16 C17 1.49(3)
C16 H16A 0.9700
C16 H16B 0.9700
C17 N6 1.49(2)
C17 H17A 0.9700
C17 H17B 0.9700
C18 N6 1.49(2)
C18 H18A 0.9600
C18 H18B 0.9600
C18 H18C 0.9600
C19 N6 1.47(2)
C19 C20 1.49(2)
C19 H19A 0.9700
C19 H19B 0.9700
C20 O15 1.40(2)
C20 H20A 0.9700
C20 H20B 0.9700
C21 O19 1.44(2)
C21 H21A 0.9600
C21 H21B 0.9600
C21 H21C 0.9600
C22 O25 1.42(2)
C22 C23 1.52(2)
C22 H22A 0.9700
C22 H22B 0.9700
C23 N14 1.43(2)
C23 H23A 0.9700
C23 H23B 0.9700
C24 N14 1.47(2)
C24 H24A 0.9600
C24 H24B 0.9600
C24 H24C 0.9600
C25 C26 1.47(2)
C25 N14 1.49(2)
C25 H25A 0.9700
C25 H25B 0.9700
C26 O26 1.38(2)
C26 H26A 0.9700
C26 H26B 0.9700
C27 O27 1.47(2)
C27 H27A 0.9600
C27 H27B 0.9600
C27 H27C 0.9600
C28 O31 1.44(2)
C28 C29 1.50(2)
C28 H28A 0.9700
C28 H28B 0.9700
C29 N8 1.47(2)
C29 H29A 0.9700
C29 H29B 0.9700
C30 N8 1.44(2)
C30 H30A 0.9600
C30 H30B 0.9600
C30 H30C 0.9600
C31 N8 1.47(2)
C31 C32 1.53(2)
C31 H31B 0.9700
C31 H31C 0.9700
C32 O32 1.428(19)
C32 H32B 0.9700
C32 H32C 0.9700
C33 O37 1.44(2)
C33 H33A 0.9600
C33 H33B 0.9600
C33 H33C 0.9600
C34 O36 1.37(2)
C34 C35 1.53(2)
C34 H34A 0.9700
C34 H34B 0.9700
C35 N10 1.43(2)
C35 H35A 0.9700
C35 H35B 0.9700
C36 N10 1.50(2)
C36 H36A 0.9600
C36 H36B 0.9600
C36 H36C 0.9600
C37 C38 1.45(3)
C37 N10 1.48(2)
C37 H37A 0.9700
C37 H37B 0.9700
C38 O51 1.42(2)
C38 H38A 0.9700
C38 H38B 0.9700
C39 C40 1.39(3)
C39 O41 1.43(2)
C39 H39A 0.9700
C39 H39B 0.9700
C40 N12 1.48(3)
C40 H40A 0.9700
C40 H40B 0.9700
C41 N12 1.40(3)
C41 H41B 0.9600
C41 H41C 0.9600
C41 H41D 0.9600
C42 C43 1.36(3)
C42 N12 1.53(3)
C42 H42B 0.9700
C42 H42C 0.9700
C43 O42 1.37(2)
C43 H43A 0.9700
C43 H43B 0.9700
C44 O8 1.450(19)
C44 H44A 0.9600
C44 H44B 0.9600
C44 H44C 0.9600
N3 O6 1.218(17)
N3 O5 1.261(18)
N3 O7 1.272(17)
N4 O10 1.24(2)
N4 O11 1.24(2)
N4 O9 1.28(2)
N7 O17 1.237(17)
N7 O16 1.245(17)
N7 O18 1.270(19)
N9 O33 1.23(2)
N9 O34 1.24(2)
N9 O35 1.28(2)
N11 O39 1.218(17)
N11 O38 1.268(18)
N11 O40 1.272(17)
N13 O44 1.20(2)
N13 O43 1.28(2)
N13 O45 1.29(2)
N15 O29 1.223(18)
N15 O28 1.252(17)
N15 O30 1.272(17)
O2 H2A 0.8200
O8 H8D 0.9298
O12 H12A 0.8500
O19 H19C 0.9298
O20 H20C 0.96(2)
O21 H21D 0.9800
O22 H22C 0.9799
O23 H23C 0.9798
O24 H24D 0.9802
O27 H27D 0.9299
O31 H31A 0.8197
O32 H32A 0.8499
O37 H37C 0.9300
O41 H41A 0.8196
O42 H42A 0.8500
O46 H46A 0.9801
O47 H47A 0.9801
O48 H48A 0.9795
O49 H49A 0.9797
O50 H50C 0.96(2)
O50 H50C 0.96(2)

loop_
_geom_torsion_atom_site_label_1
_geom_torsion_atom_site_label_2
_geom_torsion_atom_site_label_3
_geom_torsion_atom_site_label_4
_geom_torsion
O1 C1 C2 N1 54(2)
N1 C4 C5 O2 40(2)
O3 C6 C7 N2 -52(2)
N2 C9 C10 O4 -53(2)
O12 C11 C12 N5 -54.0(19)
N5 C14 C15 O13 -54.1(17)
O14 C16 C17 N6 -52(2)
N6 C19 C20 O15 -52(2)
O25 C22 C23 N14 -54(2)
N14 C25 C26 O26 -56(2)
O31 C28 C29 N8 -60.7(19)
N8 C31 C32 O32 -56.6(18)
O36 C34 C35 N10 -51(2)
N10 C37 C38 O51 -51(2)
O41 C39 C40 N12 -50(3)
N12 C42 C43 O42 -47(3)
C1 C2 N1 C3 83(2)
C1 C2 N1 C4 -164.0(15)
C1 C2 N1 Gd1 -53.2(17)
C5 C4 N1 C3 -175.7(18)
C5 C4 N1 C2 60(2)
C5 C4 N1 Gd1 -54.9(19)
C6 C7 N2 C9 -74.3(19)
C6 C7 N2 C8 165.6(16)
C6 C7 N2 Gd2 41.6(17)
C10 C9 N2 C7 155.6(16)
C10 C9 N2 C8 -84.5(19)
C10 C9 N2 Gd2 39.3(17)
C11 C12 N5 C13 -86.4(17)
C11 C12 N5 C14 157.3(14)
C11 C12 N5 Gd3 38.0(16)
C15 C14 N5 C13 163.2(13)
C15 C14 N5 C12 -79.3(16)
C15 C14 N5 Gd3 42.5(14)
C20 C19 N6 C18 -85.2(19)
C20 C19 N6 C17 156.8(16)
C20 C19 N6 Gd4 40.6(18)
C16 C17 N6 C19 -77.8(19)
C16 C17 N6 C18 163.8(17)
C16 C17 N6 Gd4 37.6(18)
C32 C31 N8 C30 161.3(14)
C32 C31 N8 C29 -76.3(17)
C32 C31 N8 Gd7 38.6(16)
C28 C29 N8 C30 -76.4(18)
C28 C29 N8 C31 162.0(14)
C28 C29 N8 Gd7 46.0(16)
C34 C35 N10 C37 156.5(15)
C34 C35 N10 C36 -85.0(17)
C34 C35 N10 Gd8 40.5(17)
C38 C37 N10 C35 -75.5(19)
C38 C37 N10 C36 165.5(16)
C38 C37 N10 Gd8 41.5(17)
C39 C40 N12 C41 -93(3)
C39 C40 N12 C42 158(2)
C39 C40 N12 Gd9 43(3)
C43 C42 N12 C41 150(2)
C43 C42 N12 C40 -83(3)
C43 C42 N12 Gd9 32(3)
C22 C23 N14 C24 -89.7(18)
C22 C23 N14 C25 150.8(15)
C22 C23 N14 Gd6 37.5(16)
C26 C25 N14 C23 -75.0(19)
C26 C25 N14 C24 164.1(16)
C26 C25 N14 Gd6 41.5(17)
C2 C1 O1 Gd1 -28.3(18)
C4 C5 O2 Gd1 -1(2)
C7 C6 O3 Gd1 173.7(11)
C7 C6 O3 Gd2 35(2)
C9 C10 O4 Gd2 40.4(19)
C9 C10 O4 Gd3 -152.5(12)
O6 N3 O5 Gd2 -175.9(14)
O7 N3 O5 Gd2 3.9(14)
O6 N3 O7 Gd2 175.9(14)
O5 N3 O7 Gd2 -3.9(14)
O10 N4 O9 Gd3 141.7(14)
O11 N4 O9 Gd3 -39(3)
C12 C11 O12 Gd3 44.9(17)
C14 C15 O13 Gd3 41.3(17)
C17 C16 O14 Gd3 -179.3(12)
C17 C16 O14 Gd4 40(2)
C19 C20 O15 Gd1 -134.4(15)
C19 C20 O15 Gd4 35(2)
O17 N7 O16 Gd4 169.9(14)
O18 N7 O16 Gd4 -7.4(15)
O17 N7 O18 Gd4 -169.8(14)
O16 N7 O18 Gd4 7.5(15)
C23 C22 O25 Gd9 -152.7(12)
C23 C22 O25 Gd6 45.0(18)
C25 C26 O26 Gd6 39.7(19)
C25 C26 O26 Gd7 -177.3(11)
O29 N15 O28 Gd6 -170.7(16)
O30 N15 O28 Gd6 8.2(15)
O29 N15 O30 Gd6 170.8(16)
O28 N15 O30 Gd6 -8.1(15)
C29 C28 O31 Gd7 44.1(18)
C31 C32 O32 Gd7 48.6(16)
O33 N9 O35 Gd7 46(3)
O34 N9 O35 Gd7 -132.8(15)
C35 C34 O36 Gd7 -145.9(12)
C35 C34 O36 Gd8 35.5(19)
O39 N11 O38 Gd8 -174.2(14)
O40 N11 O38 Gd8 4.4(14)
O39 N11 O40 Gd8 174.3(14)
O38 N11 O40 Gd8 -4.3(14)
C40 C39 O41 Gd9 32(3)
C42 C43 O42 Gd9 40(3)
O44 N13 O45 Gd9 -157.0(14)
O43 N13 O45 Gd9 26(3)
C37 C38 O51 Gd9 175.6(11)
C37 C38 O51 Gd8 34.0(19)
